data_7705367
loop_
_publ_author_name
'Jim\'enez, Juan-Ram\'on'
'Poncet, Maxime'
'Doistau, Benjamin'
'Besnard, C\'eline'
'Piguet, Claude'

_publ_section_title
;
 Luminescent polypyridyl heteroleptic Cr<sup>III</sup> complexes with high
 quantum yields and long excited state lifetimes.
;
_journal_issue 39
_journal_name_full 'Dalton transactions (Cambridge, England : 2003)'
_journal_page_first 13528
_journal_page_last 13532
_journal_paper_doi 10.1039/d0dt02872j
_journal_volume 49
_journal_year 2020
_chemical_formula_moiety 'C40 H32 Cr N8, 3(F6 P), 2(C2 H3 N)'
_chemical_formula_sum 'C44 H38 Cr F18 N10 P3'
_chemical_formula_weight 1193.75
_space_group_crystal_system monoclinic
_space_group_IT_number 14
_space_group_name_Hall '-P 2ybc'
_space_group_name_H-M_alt 'P 1 21/c 1'
_atom_sites_solution_hydrogens geom
_atom_sites_solution_primary dual
_audit_creation_date 2020-06-30
_audit_creation_method
;
Olex2 1.3
(compiled 2020.02.04 svn.rd84adfe8 for OlexSys, GUI svn.r6032)
;
_audit_update_record
;
2020-07-09 deposited with the CCDC.	2020-09-07 downloaded from the CCDC.
;
_cell_angle_alpha 90
_cell_angle_beta 90.3997(7)
_cell_angle_gamma 90
_cell_formula_units_Z 8
_cell_length_a 21.14124(15)
_cell_length_b 22.83951(17)
_cell_length_c 20.55852(15)
_cell_measurement_reflns_used 40372
_cell_measurement_temperature 149.99(10)
_cell_measurement_theta_max 70.8600
_cell_measurement_theta_min 2.1240
_cell_volume 9926.55(13)
_computing_cell_refinement 'CrysAlisPro 1.171.41.53a (Rigaku OD, 2020)'
_computing_data_collection 'CrysAlisPro 1.171.41.53a (Rigaku OD, 2020)'
_computing_data_reduction 'CrysAlisPro 1.171.41.53a (Rigaku OD, 2020)'
_computing_molecular_graphics 'Olex2 1.3 (Dolomanov et al., 2009)'
_computing_publication_material 'Olex2 1.3 (Dolomanov et al., 2009)'
_computing_structure_refinement 'SHELXL 2018/3 (Sheldrick, 2015)'
_computing_structure_solution 'SHELXT  (Sheldrick, 2015)'
_diffrn_ambient_environment N~2~
_diffrn_ambient_temperature 149.99(10)
_diffrn_detector 'Hybrid Pixel Array Detector'
_diffrn_detector_area_resol_mean 10.0000
_diffrn_detector_type HyPix-Arc
_diffrn_measured_fraction_theta_full 0.997
_diffrn_measured_fraction_theta_max 0.943
_diffrn_measurement_details
;
List of Runs (angles in degrees, time in seconds):

  # Type    Start    End  Width  t~exp~   \w     \q     \k     \f   Frames
#--------------------------------------------------------------------------
  1  \w    -69.00 -39.00   0.50    6.00    --  -52.43 -15.00-180.00   60
  2  \w    -72.00 -17.00   0.50    6.00    --  -52.43 125.00 -90.00  110
  3  \w    -82.00 -25.00   0.50    6.00    --  -52.43 -15.00  60.00  114
  4  \w    -90.00 -24.00   0.50    6.00    --  -52.43 -15.00 -60.00  132
  5  \w    -71.00 -28.00   0.50    6.00    --  -60.50 124.00 160.34   86
  6  \w   -101.00 -76.00   0.50    6.00    --  -60.50 -52.00 173.88   50
  7  \w    -51.00 -26.00   0.50    6.00    --  -60.50 136.00 -31.91   50
  8  \w    -81.00 -53.00   0.50    6.00    --  -60.50 136.00 -31.91   56
  9  \w     86.00 111.00   0.50    6.00    --   68.74  15.00-120.00   50
 10  \w     35.00  67.00   0.50    6.00    --   68.74-125.00-120.00   64
 11  \w     41.00  92.00   0.50    6.00    --   68.74-125.00 120.00  102
 12  \w     41.00  77.00   0.50    6.00    --   68.74  15.00-120.00   72
 13  \w     61.00  95.00   0.50    6.00    --   68.74  15.00-180.00   68
 14  \w     34.00  94.00   0.50    6.00    --   68.74-125.00 -90.00  120
 15  \w     36.00  68.00   0.50    6.00    --   68.74-125.00 -60.00   64
 16  \w     40.00 102.00   0.50    6.00    --   68.74  15.00 -30.00  124
 17  \w     46.00  79.00   0.50    6.00    --   68.74  15.00  60.00   66
 18  \w     51.00  77.00   0.50    6.00    --   68.74-125.00  60.00   52
 19  \w     80.00 105.00   0.50    6.00    --   68.74  15.00 150.00   50
 20  \w     41.00  70.00   0.50    6.00    --   68.74  15.00 150.00   58
 21  \w     49.00  90.00   0.50    6.00    --   68.74-125.00-150.00   82
 22  \w     65.00  93.00   0.50    6.00    --   68.74  15.00-150.00   56
 23  \w     40.00  92.00   0.50    6.00    --   68.74-125.00  30.00  104
 24  \w     48.00  96.00   0.50    6.00    --   68.74  15.00  90.00   96
 25  \w     36.00  61.00   0.50    6.00    --   68.74-125.00 -30.00   50
 26  \w     54.00 108.00   0.50    6.00    --   74.34  18.00 120.98  108
;
_diffrn_measurement_device 'four-circle diffractometer'
_diffrn_measurement_device_type 'XtaLAB Synergy, Dualflex, HyPix-Arc'
_diffrn_measurement_method '\w scans'
_diffrn_orient_matrix_type 'CrysAlisPro convention (1999,Acta A55,543-557)'
_diffrn_orient_matrix_UB_11 -0.0091250273
_diffrn_orient_matrix_UB_12 -0.0388124701
_diffrn_orient_matrix_UB_13 -0.0606408314
_diffrn_orient_matrix_UB_21 0.0704571917
_diffrn_orient_matrix_UB_22 -0.0170902512
_diffrn_orient_matrix_UB_23 0.0027920997
_diffrn_orient_matrix_UB_31 -0.0161802113
_diffrn_orient_matrix_UB_32 -0.0524511865
_diffrn_orient_matrix_UB_33 0.0439512112
_diffrn_radiation_monochromator mirror
_diffrn_radiation_probe x-ray
_diffrn_radiation_type 'Cu K\a'
_diffrn_radiation_wavelength 1.54184
_diffrn_reflns_av_R_equivalents 0.0541
_diffrn_reflns_av_unetI/netI 0.0346
_diffrn_reflns_Laue_measured_fraction_full 0.997
_diffrn_reflns_Laue_measured_fraction_max 0.943
_diffrn_reflns_limit_h_max 25
_diffrn_reflns_limit_h_min -25
_diffrn_reflns_limit_k_max 25
_diffrn_reflns_limit_k_min -27
_diffrn_reflns_limit_l_max 24
_diffrn_reflns_limit_l_min -24
_diffrn_reflns_number 87579
_diffrn_reflns_point_group_measured_fraction_full 0.997
_diffrn_reflns_point_group_measured_fraction_max 0.943
_diffrn_reflns_theta_full 67.684
_diffrn_reflns_theta_max 73.785
_diffrn_reflns_theta_min 2.090
_diffrn_source 'micro-focus sealed X-ray tube'
_diffrn_source_type 'PhotonJet (Cu) X-ray Source'
_exptl_absorpt_coefficient_mu 3.837
_exptl_absorpt_correction_T_max 1.00000
_exptl_absorpt_correction_T_min 0.11914
_exptl_absorpt_correction_type multi-scan
_exptl_absorpt_process_details
;
CrysAlisPro 1.171.41.53a (Rigaku Oxford Diffraction, 2020)
Empirical absorption correction using spherical harmonics,
 implemented in SCALE3 ABSPACK scaling algorithm.
;
_exptl_crystal_colour orange
_exptl_crystal_colour_primary orange
_exptl_crystal_density_diffrn 1.598
_exptl_crystal_description plate
_exptl_crystal_F_000 4824
_exptl_crystal_size_max 0.637
_exptl_crystal_size_mid 0.394
_exptl_crystal_size_min 0.037
_refine_diff_density_max 0.805
_refine_diff_density_min -0.545
_refine_diff_density_rms 0.068
_refine_ls_extinction_method none
_refine_ls_goodness_of_fit_ref 1.065
_refine_ls_hydrogen_treatment constr
_refine_ls_matrix_type full
_refine_ls_number_parameters 1377
_refine_ls_number_reflns 18950
_refine_ls_number_restraints 0
_refine_ls_restrained_S_all 1.065
_refine_ls_R_factor_all 0.0659
_refine_ls_R_factor_gt 0.0542
_refine_ls_shift/su_max 0.001
_refine_ls_shift/su_mean 0.000
_refine_ls_structure_factor_coef Fsqd
_refine_ls_weighting_details 'w=1/[\s^2^(Fo^2^)+(0.0880P)^2^+7.3983P] where P=(Fo^2^+2Fc^2^)/3'
_refine_ls_weighting_scheme calc
_refine_ls_wR_factor_gt 0.1505
_refine_ls_wR_factor_ref 0.1579
_reflns_Friedel_coverage 0.000
_reflns_number_gt 15427
_reflns_number_total 18950
_reflns_threshold_expression 'I > 2\s(I)'
_cod_data_source_file d0dt02872j2.cif
_cod_data_source_block jr286_2
_cod_depositor_comments 'Adding full bibliography for 7705367--7705370.cif.'
_cod_original_cell_volume 9926.55(12)
_cod_database_code 7705367
_shelx_shelxl_version_number 2018/3
_chemical_oxdiff_formula 'C44 H38 Cr1 F18 N10 P3'
_shelx_space_group_comment
;
The symmetry employed for this shelxl refinement is uniquely defined
by the following loop, which should always be used as a source of
symmetry information in preference to the above space-group names.
They are only intended as comments.
;
_shelx_estimated_absorpt_t_max 0.871
_shelx_estimated_absorpt_t_min 0.194
_reflns_odcompleteness_completeness 99.74
_reflns_odcompleteness_iscentric 1
_reflns_odcompleteness_theta 66.97
_olex2_refinement_description
;
1. Fixed Uiso
 At 1.2 times of:
  All C(H) groups, {H7SA,H7SB,H7SC} of C7S
 At 1.5 times of:
  {H29A,H29B,H29C} of C29, {H35A,H35B,H35C} of C35, {H35D,H35E,H35F} of C35B,
  {H29D,H29E,H29F} of C29B, {H6SA,H6SB,H6SC} of C6S, {H12A,H12C,H12D} of C12S,
  {H1SA,H1SB,H1SC} of C1S
2.a Aromatic/amide H refined with riding coordinates:
 C1(H1), C2(H2), C3(H3), C6(H6), C7(H7), C8(H8), C11(H11), C12(H12), C13(H13),
 C16(H16), C17(H17), C18(H18), C21(H21), C22(H22), C23(H23), C24(H24), C25(H25),
  C26(H26), C27(H27), C31(H31), C32(H32), C33(H33), C37(H37), C38(H38),
 C39(H39), C40(H40), C23B(H23B), C22B(H22B), C21B(H21B), C18B(H18B), C17B(H17B),
  C16B(H16B), C13B(H13B), C12B(H12B), C11B(H11B), C8B(H8B), C7B(H7B), C6B(H6B),
 C3B(H3B), C2B(H2B), C1B(H1B), C24B(H24B), C25B(H25B), C26B(H26B), C27B(H27B),
 C31B(H31B), C32B(H32B), C33B(H33B), C37B(H37B), C38B(H38B), C39B(H39B),
 C40B(H40B)
2.b Idealised Me refined as rotating group:
 C29(H29A,H29B,H29C), C35(H35A,H35B,H35C), C29B(H29D,H29E,H29F), C35B(H35D,
 H35E,H35F), C1S(H1SA,H1SB,H1SC), C6S(H6SA,H6SB,H6SC), C7S(H7SA,H7SB,H7SC),
 C12S(H12A,H12C,H12D)
;
_olex2_submission_special_instructions 'No special instructions were received'
_oxdiff_exptl_absorpt_empirical_details
;
Empirical correction (ABSPACK) includes:
- Absorption correction using spherical harmonics
- Frame scaling
;
_oxdiff_exptl_absorpt_empirical_full_max 5.489
_oxdiff_exptl_absorpt_empirical_full_min 0.308

loop_
_space_group_symop_operation_xyz
'x, y, z'
'-x, y+1/2, -z+1/2'
'-x, -y, -z'
'x, -y-1/2, z-1/2'

loop_
_atom_site_label
_atom_site_type_symbol
_atom_site_fract_x
_atom_site_fract_y
_atom_site_fract_z
_atom_site_U_iso_or_equiv
_atom_site_adp_type
_atom_site_occupancy
_atom_site_site_symmetry_order
_atom_site_calc_flag
_atom_site_refinement_flags_posn
_atom_site_refinement_flags_adp
_atom_site_refinement_flags_occupancy
_atom_site_disorder_assembly
_atom_site_disorder_group
Cr1 Cr 0.23263(2) 0.62703(2) 0.48051(2) 0.02365(11) Uani 1 1 d . . . . .
N1 N 0.23313(11) 0.71630(10) 0.46933(11) 0.0314(5) Uani 1 1 d . . . . .
N2 N 0.32864(10) 0.62957(10) 0.48412(10) 0.0268(5) Uani 1 1 d . . . . .
N3 N 0.23911(11) 0.53773(10) 0.48856(11) 0.0302(5) Uani 1 1 d . . . . .
N4 N 0.22450(10) 0.63134(10) 0.57969(11) 0.0294(5) Uani 1 1 d . . . . .
N5 N 0.13616(11) 0.62508(11) 0.47709(12) 0.0335(5) Uani 1 1 d . . . . .
N6 N 0.22945(11) 0.62104(11) 0.38142(11) 0.0322(5) Uani 1 1 d . . . . .
N7 N 0.13377(11) 0.69056(12) 0.56848(13) 0.0396(6) Uani 1 1 d . . . . .
N8 N 0.14034(12) 0.55972(12) 0.38636(13) 0.0416(6) Uani 1 1 d . . . . .
C1 C 0.18720(15) 0.74270(14) 0.43535(16) 0.0414(7) Uani 1 1 d . . . . .
H1 H 0.166482 0.721260 0.401826 0.050 Uiso 1 1 calc R U . . .
C2 C 0.16838(18) 0.79984(15) 0.4467(2) 0.0545(9) Uani 1 1 d . . . . .
H2 H 0.137653 0.818052 0.419519 0.065 Uiso 1 1 calc R U . . .
C3 C 0.1947(2) 0.82934(15) 0.4974(2) 0.0593(10) Uani 1 1 d . . . . .
H3 H 0.179630 0.867216 0.508521 0.071 Uiso 1 1 calc R U . . .
C4 C 0.24431(17) 0.80377(14) 0.53368(18) 0.0472(8) Uani 1 1 d . . . . .
C5 C 0.26634(14) 0.74793(13) 0.51499(14) 0.0340(6) Uani 1 1 d . . . . .
C6 C 0.2732(2) 0.83267(17) 0.5868(2) 0.0625(11) Uani 1 1 d . . . . .
H6 H 0.258228 0.869876 0.600434 0.075 Uiso 1 1 calc R U . . .
C7 C 0.3226(2) 0.80688(18) 0.61816(19) 0.0638(11) Uani 1 1 d . . . . .
H7 H 0.340528 0.825388 0.655352 0.077 Uiso 1 1 calc R U . . .
C8 C 0.34783(17) 0.75321(17) 0.59665(17) 0.0495(8) Uani 1 1 d . . . . .
H8 H 0.383288 0.736900 0.618749 0.059 Uiso 1 1 calc R U . . .
C9 C 0.32197(14) 0.72380(13) 0.54400(14) 0.0342(6) Uani 1 1 d . . . . .
C10 C 0.35834(13) 0.67476(13) 0.51529(13) 0.0313(6) Uani 1 1 d . . . . .
C11 C 0.42423(14) 0.67714(15) 0.51934(15) 0.0407(7) Uani 1 1 d . . . . .
H11 H 0.444423 0.709510 0.539752 0.049 Uiso 1 1 calc R U . . .
C12 C 0.45967(14) 0.63264(17) 0.49377(17) 0.0472(8) Uani 1 1 d . . . . .
H12 H 0.504471 0.633295 0.497600 0.057 Uiso 1 1 calc R U . . .
C13 C 0.43004(14) 0.58733(16) 0.46274(16) 0.0427(7) Uani 1 1 d . . . . .
H13 H 0.454282 0.556228 0.445028 0.051 Uiso 1 1 calc R U . . .
C14 C 0.36444(13) 0.58661(13) 0.45699(13) 0.0334(6) Uani 1 1 d . . . . .
C15 C 0.33445(14) 0.53601(14) 0.42355(15) 0.0372(7) Uani 1 1 d . . . . .
C16 C 0.36657(18) 0.50882(16) 0.37375(18) 0.0518(9) Uani 1 1 d . . . . .
H16 H 0.403547 0.526912 0.357139 0.062 Uiso 1 1 calc R U . . .
C17 C 0.3466(2) 0.45537(19) 0.3467(2) 0.0669(11) Uani 1 1 d . . . . .
H17 H 0.368799 0.439011 0.311038 0.080 Uiso 1 1 calc R U . . .
C18 C 0.2961(2) 0.42726(17) 0.37126(19) 0.0599(10) Uani 1 1 d . . . . .
H18 H 0.284216 0.390070 0.354463 0.072 Uiso 1 1 calc R U . . .
C19 C 0.26072(17) 0.45291(14) 0.42193(16) 0.0451(8) Uani 1 1 d . . . . .
C20 C 0.27774(14) 0.50920(13) 0.44515(14) 0.0336(6) Uani 1 1 d . . . . .
C21 C 0.20863(18) 0.42456(14) 0.45043(18) 0.0511(9) Uani 1 1 d . . . . .
H21 H 0.195661 0.387142 0.435197 0.061 Uiso 1 1 calc R U . . .
C22 C 0.17685(17) 0.45094(14) 0.49993(18) 0.0478(8) Uani 1 1 d . . . . .
H22 H 0.144702 0.430596 0.522750 0.057 Uiso 1 1 calc R U . . .
C23 C 0.19246(14) 0.50819(14) 0.51631(15) 0.0379(7) Uani 1 1 d . . . . .
H23 H 0.168502 0.527166 0.549064 0.045 Uiso 1 1 calc R U . . .
C24 C 0.26864(14) 0.60483(14) 0.61778(13) 0.0340(6) Uani 1 1 d . . . . .
H24 H 0.296172 0.576989 0.598559 0.041 Uiso 1 1 calc R U . . .
C25 C 0.27512(17) 0.61659(16) 0.68283(15) 0.0448(8) Uani 1 1 d . . . . .
H25 H 0.306712 0.597575 0.708229 0.054 Uiso 1 1 calc R U . . .
C26 C 0.23463(19) 0.65672(18) 0.71058(16) 0.0534(9) Uani 1 1 d . . . . .
H26 H 0.239373 0.667021 0.755122 0.064 Uiso 1 1 calc R U . . .
C27 C 0.18740(17) 0.68177(16) 0.67359(17) 0.0499(8) Uani 1 1 d . . . . .
H27 H 0.158736 0.708720 0.692625 0.060 Uiso 1 1 calc R U . . .
C28 C 0.18193(13) 0.66722(13) 0.60772(14) 0.0329(6) Uani 1 1 d . . . . .
C29 C 0.09968(17) 0.74110(17) 0.5945(2) 0.0553(9) Uani 1 1 d . . . . .
H29A H 0.067636 0.727650 0.625316 0.083 Uiso 1 1 calc R U . . .
H29B H 0.079039 0.762305 0.558766 0.083 Uiso 1 1 calc R U . . .
H29C H 0.129540 0.767175 0.616864 0.083 Uiso 1 1 calc R U . . .
C30 C 0.10187(14) 0.65663(15) 0.52044(16) 0.0418(7) Uani 1 1 d . . . . .
C31 C 0.03650(16) 0.6571(2) 0.5182(2) 0.0644(11) Uani 1 1 d . . . . .
H31 H 0.013070 0.678997 0.549138 0.077 Uiso 1 1 calc R U . . .
C32 C 0.00590(17) 0.6254(2) 0.4705(2) 0.0781(15) Uani 1 1 d . . . . .
H32 H -0.038990 0.625600 0.468144 0.094 Uiso 1 1 calc R U . . .
C33 C 0.04017(16) 0.5935(2) 0.4264(2) 0.0639(11) Uani 1 1 d . . . . .
H33 H 0.019142 0.571757 0.393301 0.077 Uiso 1 1 calc R U . . .
C34 C 0.10549(14) 0.59340(14) 0.43041(16) 0.0409(7) Uani 1 1 d . . . . .
C35 C 0.10793(17) 0.50876(16) 0.35721(19) 0.0546(9) Uani 1 1 d . . . . .
H35A H 0.081614 0.489753 0.390097 0.082 Uiso 1 1 calc R U . . .
H35B H 0.139466 0.480864 0.341290 0.082 Uiso 1 1 calc R U . . .
H35C H 0.081193 0.521806 0.320875 0.082 Uiso 1 1 calc R U . . .
C36 C 0.19149(15) 0.58235(14) 0.35158(14) 0.0388(7) Uani 1 1 d . . . . .
C37 C 0.2036(2) 0.56387(19) 0.28770(18) 0.0620(11) Uani 1 1 d . . . . .
H37 H 0.178817 0.533996 0.267963 0.074 Uiso 1 1 calc R U . . .
C38 C 0.2523(3) 0.5900(2) 0.25429(19) 0.0819(15) Uani 1 1 d . . . . .
H38 H 0.261582 0.578060 0.211138 0.098 Uiso 1 1 calc R U . . .
C39 C 0.2876(2) 0.6335(2) 0.28334(18) 0.0684(12) Uani 1 1 d . . . . .
H39 H 0.319893 0.653041 0.259933 0.082 Uiso 1 1 calc R U . . .
C40 C 0.27528(16) 0.64807(15) 0.34669(15) 0.0416(7) Uani 1 1 d . . . . .
H40 H 0.299603 0.678045 0.366875 0.050 Uiso 1 1 calc R U . . .
Cr1B Cr 0.72519(2) 0.86249(2) 0.49904(2) 0.02427(11) Uani 1 1 d . . . . .
N3B N 0.73813(10) 0.77331(10) 0.50481(11) 0.0274(5) Uani 1 1 d . . . . .
N2B N 0.82103(10) 0.87077(10) 0.50453(11) 0.0276(5) Uani 1 1 d . . . . .
N1B N 0.72107(11) 0.95187(10) 0.48826(11) 0.0305(5) Uani 1 1 d . . . . .
N4B N 0.71801(11) 0.86504(10) 0.59867(11) 0.0295(5) Uani 1 1 d . . . . .
N5B N 0.62831(10) 0.85756(10) 0.49862(11) 0.0290(5) Uani 1 1 d . . . . .
N6B N 0.71972(11) 0.85583(10) 0.40011(11) 0.0286(5) Uani 1 1 d . . . . .
N7B N 0.62628(12) 0.92259(11) 0.58931(12) 0.0380(6) Uani 1 1 d . . . . .
N8B N 0.63177(11) 0.79291(11) 0.40788(11) 0.0329(5) Uani 1 1 d . . . . .
C23B C 0.69272(13) 0.74078(13) 0.53084(14) 0.0331(6) Uani 1 1 d . . . . .
H23B H 0.667070 0.757669 0.563636 0.040 Uiso 1 1 calc R U . . .
C22B C 0.68095(14) 0.68311(13) 0.51231(16) 0.0387(7) Uani 1 1 d . . . . .
H22B H 0.649555 0.660540 0.533641 0.046 Uiso 1 1 calc R U . . .
C21B C 0.71568(15) 0.65963(14) 0.46260(16) 0.0413(7) Uani 1 1 d . . . . .
H21B H 0.705375 0.622037 0.445829 0.050 Uiso 1 1 calc R U . . .
C19B C 0.76656(14) 0.69134(13) 0.43652(14) 0.0352(6) Uani 1 1 d . . . . .
C20B C 0.77911(13) 0.74810(12) 0.46133(13) 0.0297(6) Uani 1 1 d . . . . .
C18B C 0.80538(16) 0.66870(15) 0.38700(16) 0.0436(8) Uani 1 1 d . . . . .
H18B H 0.797098 0.630827 0.369852 0.052 Uiso 1 1 calc R U . . .
C17B C 0.85409(17) 0.70025(16) 0.36377(16) 0.0480(8) Uani 1 1 d . . . . .
H17B H 0.878328 0.685566 0.328614 0.058 Uiso 1 1 calc R U . . .
C16B C 0.86918(15) 0.75488(15) 0.39140(15) 0.0415(7) Uani 1 1 d . . . . .
H16B H 0.904452 0.775974 0.375196 0.050 Uiso 1 1 calc R U . . .
C15B C 0.83429(13) 0.77882(13) 0.44141(14) 0.0312(6) Uani 1 1 d . . . . .
C14B C 0.86012(13) 0.82996(12) 0.47733(14) 0.0307(6) Uani 1 1 d . . . . .
C13B C 0.92535(14) 0.83440(14) 0.48504(16) 0.0404(7) Uani 1 1 d . . . . .
H13B H 0.952171 0.805382 0.466924 0.049 Uiso 1 1 calc R U . . .
C12B C 0.95104(14) 0.88051(15) 0.51868(18) 0.0453(8) Uani 1 1 d . . . . .
H12B H 0.995613 0.883936 0.523434 0.054 Uiso 1 1 calc R U . . .
C11B C 0.91176(14) 0.92171(14) 0.54544(16) 0.0407(7) Uani 1 1 d . . . . .
H11B H 0.929159 0.953965 0.568605 0.049 Uiso 1 1 calc R U . . .
C10B C 0.84680(13) 0.91632(12) 0.53873(14) 0.0323(6) Uani 1 1 d . . . . .
C9B C 0.80653(14) 0.96282(12) 0.56633(14) 0.0334(6) Uani 1 1 d . . . . .
C8B C 0.82717(16) 0.99251(14) 0.62124(16) 0.0429(8) Uani 1 1 d . . . . .
H8B H 0.862111 0.977370 0.645191 0.051 Uiso 1 1 calc R U . . .
C7B C 0.79810(19) 1.04433(15) 0.64271(18) 0.0533(9) Uani 1 1 d . . . . .
H7B H 0.812055 1.062311 0.681928 0.064 Uiso 1 1 calc R U . . .
C6B C 0.75035(18) 1.06880(15) 0.60787(18) 0.0509(9) Uani 1 1 d . . . . .
H6B H 0.733146 1.105399 0.620764 0.061 Uiso 1 1 calc R U . . .
C4B C 0.72610(16) 1.03973(13) 0.55217(16) 0.0413(7) Uani 1 1 d . . . . .
C5B C 0.75111(14) 0.98478(12) 0.53465(14) 0.0325(6) Uani 1 1 d . . . . .
C3B C 0.67732(17) 1.06367(14) 0.51362(18) 0.0484(8) Uani 1 1 d . . . . .
H3B H 0.660375 1.101049 0.523867 0.058 Uiso 1 1 calc R U . . .
C2B C 0.65433(16) 1.03310(14) 0.46143(16) 0.0438(8) Uani 1 1 d . . . . .
H2B H 0.624550 1.050302 0.432366 0.053 Uiso 1 1 calc R U . . .
C1B C 0.67573(14) 0.97603(13) 0.45196(15) 0.0356(6) Uani 1 1 d . . . . .
H1B H 0.657126 0.953399 0.418103 0.043 Uiso 1 1 calc R U . . .
C24B C 0.76299(14) 0.83874(13) 0.63565(14) 0.0342(6) Uani 1 1 d . . . . .
H24B H 0.791464 0.812236 0.615582 0.041 Uiso 1 1 calc R U . . .
C25B C 0.76880(17) 0.84909(17) 0.70097(16) 0.0505(9) Uani 1 1 d . . . . .
H25B H 0.801001 0.830411 0.725854 0.061 Uiso 1 1 calc R U . . .
C26B C 0.72676(19) 0.8874(2) 0.73009(17) 0.0617(11) Uani 1 1 d . . . . .
H26B H 0.731080 0.896483 0.774991 0.074 Uiso 1 1 calc R U . . .
C27B C 0.67900(17) 0.91203(18) 0.69412(16) 0.0516(9) Uani 1 1 d . . . . .
H27B H 0.649152 0.937364 0.713928 0.062 Uiso 1 1 calc R U . . .
C28B C 0.67493(14) 0.89928(14) 0.62778(14) 0.0355(6) Uani 1 1 d . . . . .
C29B C 0.59026(17) 0.97155(16) 0.61717(19) 0.0523(9) Uani 1 1 d . . . . .
H29D H 0.564113 0.957147 0.652944 0.079 Uiso 1 1 calc R U . . .
H29E H 0.563030 0.988786 0.583490 0.079 Uiso 1 1 calc R U . . .
H29F H 0.619657 1.001326 0.633642 0.079 Uiso 1 1 calc R U . . .
C30B C 0.59384(14) 0.88740(14) 0.54348(14) 0.0349(6) Uani 1 1 d . . . . .
C31B C 0.52858(15) 0.88440(17) 0.54517(17) 0.0472(8) Uani 1 1 d . . . . .
H31B H 0.505493 0.905366 0.577082 0.057 Uiso 1 1 calc R U . . .
C32B C 0.49775(15) 0.85047(18) 0.49973(17) 0.0513(9) Uani 1 1 d . . . . .
H32B H 0.452929 0.847607 0.500380 0.062 Uiso 1 1 calc R U . . .
C33B C 0.53131(14) 0.82076(16) 0.45351(16) 0.0438(8) Uani 1 1 d . . . . .
H33B H 0.509999 0.797794 0.421673 0.053 Uiso 1 1 calc R U . . .
C34B C 0.59676(13) 0.82459(13) 0.45375(13) 0.0313(6) Uani 1 1 d . . . . .
C35B C 0.59971(16) 0.74073(14) 0.38068(16) 0.0440(8) Uani 1 1 d . . . . .
H35D H 0.631300 0.714041 0.362542 0.066 Uiso 1 1 calc R U . . .
H35E H 0.570182 0.752850 0.346276 0.066 Uiso 1 1 calc R U . . .
H35F H 0.576386 0.720732 0.415209 0.066 Uiso 1 1 calc R U . . .
C36B C 0.67986(13) 0.81743(13) 0.37126(13) 0.0310(6) Uani 1 1 d . . . . .
C37B C 0.68854(15) 0.80147(14) 0.30585(14) 0.0389(7) Uani 1 1 d . . . . .
H37B H 0.661637 0.773196 0.286084 0.047 Uiso 1 1 calc R U . . .
C38B C 0.73577(16) 0.82684(16) 0.27105(15) 0.0454(8) Uani 1 1 d . . . . .
H38B H 0.742697 0.815229 0.227308 0.054 Uiso 1 1 calc R U . . .
C39B C 0.77387(15) 0.86959(15) 0.29912(15) 0.0419(7) Uani 1 1 d . . . . .
H39B H 0.805676 0.888763 0.274614 0.050 Uiso 1 1 calc R U . . .
C40B C 0.76425(14) 0.88333(14) 0.36330(14) 0.0347(6) Uani 1 1 d . . . . .
H40B H 0.789488 0.913031 0.382788 0.042 Uiso 1 1 calc R U . . .
P1 P 0.88728(4) 0.70263(4) 0.64485(4) 0.04138(19) Uani 1 1 d . . . . .
F1 F 0.87648(12) 0.63699(9) 0.66913(13) 0.0685(6) Uani 1 1 d . . . . .
F2 F 0.87491(12) 0.72527(12) 0.71658(12) 0.0755(7) Uani 1 1 d . . . . .
F3 F 0.81295(9) 0.70655(9) 0.62909(11) 0.0525(5) Uani 1 1 d . . . . .
F4 F 0.89613(12) 0.76817(10) 0.62175(15) 0.0827(8) Uani 1 1 d . . . . .
F5 F 0.89881(10) 0.67906(13) 0.57298(11) 0.0740(7) Uani 1 1 d . . . . .
F6 F 0.96114(10) 0.69776(11) 0.66098(12) 0.0663(6) Uani 1 1 d . . . . .
P2 P 0.10378(4) 0.48477(5) 0.68285(4) 0.0486(2) Uani 1 1 d . . . . .
F7 F 0.03136(10) 0.48167(14) 0.70173(13) 0.0856(9) Uani 1 1 d . . . . .
F8 F 0.11435(13) 0.53176(13) 0.73708(13) 0.0868(8) Uani 1 1 d . . . . .
F9 F 0.08976(17) 0.53252(17) 0.63066(15) 0.1178(13) Uani 1 1 d . . . . .
F10 F 0.17630(10) 0.48430(12) 0.66365(13) 0.0747(7) Uani 1 1 d . . . . .
F11 F 0.09256(12) 0.43556(16) 0.62975(16) 0.1133(13) Uani 1 1 d . . . . .
F12 F 0.12003(14) 0.43531(14) 0.73570(16) 0.0979(9) Uani 1 1 d . . . . .
P3 P 0.39455(4) 0.46692(3) 0.62136(4) 0.03691(18) Uani 1 1 d . . . . .
F13 F 0.37708(11) 0.49176(11) 0.69084(11) 0.0672(6) Uani 1 1 d . . . . .
F14 F 0.38505(13) 0.40208(10) 0.64661(16) 0.0861(9) Uani 1 1 d . . . . .
F15 F 0.46745(10) 0.46560(10) 0.64098(12) 0.0651(6) Uani 1 1 d . . . . .
F16 F 0.41043(14) 0.44128(16) 0.55239(13) 0.1032(11) Uani 1 1 d . . . . .
F17 F 0.40143(12) 0.53265(10) 0.59762(13) 0.0743(7) Uani 1 1 d . . . . .
F18 F 0.32134(11) 0.46843(10) 0.60104(14) 0.0751(7) Uani 1 1 d . . . . .
P4 P 0.44506(4) 0.26820(4) 0.34667(4) 0.0412(2) Uani 1 1 d . . . . .
F25 F 0.40349(11) 0.21031(11) 0.34619(13) 0.0735(7) Uani 1 1 d . . . . .
F26 F 0.44332(9) 0.26705(10) 0.42491(9) 0.0510(5) Uani 1 1 d . . . . .
F27 F 0.38176(13) 0.30532(12) 0.34559(11) 0.0801(8) Uani 1 1 d . . . . .
F28 F 0.48719(16) 0.32524(13) 0.35048(13) 0.1012(11) Uani 1 1 d . . . . .
F29 F 0.44706(10) 0.26946(13) 0.26989(10) 0.0727(7) Uani 1 1 d . . . . .
F30 F 0.50772(10) 0.22976(13) 0.34940(11) 0.0772(8) Uani 1 1 d . . . . .
P5 P 0.37482(4) 0.79533(4) 0.34054(4) 0.04055(19) Uani 1 1 d . . . . .
F31 F 0.36368(12) 0.76278(13) 0.27350(12) 0.0793(8) Uani 1 1 d . . . . .
F32 F 0.38852(11) 0.73440(10) 0.37502(12) 0.0665(6) Uani 1 1 d . . . . .
F33 F 0.30096(9) 0.78950(9) 0.35603(10) 0.0519(5) Uani 1 1 d . . . . .
F34 F 0.38534(11) 0.82728(12) 0.40871(12) 0.0748(7) Uani 1 1 d . . . . .
F35 F 0.36095(11) 0.85695(11) 0.30686(14) 0.0766(8) Uani 1 1 d . . . . .
F36 F 0.44859(9) 0.80156(10) 0.32453(10) 0.0585(5) Uani 1 1 d . . . . .
P6 P 0.88728(4) 0.46506(4) 0.89277(5) 0.0470(2) Uani 1 1 d . . . . .
F19 F 0.88934(18) 0.39731(12) 0.88024(19) 0.1172(13) Uani 1 1 d . . . . .
F20 F 0.81287(12) 0.46229(16) 0.88805(19) 0.1118(11) Uani 1 1 d . . . . .
F21 F 0.88364(16) 0.45359(12) 0.96774(13) 0.0928(9) Uani 1 1 d . . . . .
F22 F 0.88329(13) 0.53382(10) 0.90394(14) 0.0770(7) Uani 1 1 d . . . . .
F23 F 0.96152(12) 0.46937(13) 0.89634(18) 0.0994(10) Uani 1 1 d . . . . .
F24 F 0.89188(17) 0.47757(16) 0.81708(13) 0.1120(12) Uani 1 1 d . . . . .
N3S N 0.0297(3) 0.6803(4) 0.8614(4) 0.168(3) Uani 1 1 d . . . . .
C1S C -0.0161(3) 0.5984(2) 0.7870(3) 0.0953(17) Uani 1 1 d . . . . .
H1SA H -0.000445 0.602911 0.742503 0.143 Uiso 1 1 calc R U . . .
H1SB H -0.062130 0.603052 0.787181 0.143 Uiso 1 1 calc R U . . .
H1SC H -0.004963 0.559340 0.803256 0.143 Uiso 1 1 calc R U . . .
C2S C 0.0119(3) 0.6414(4) 0.8274(3) 0.109(2) Uani 1 1 d . . . . .
N4S N 0.56534(18) 0.41777(18) 0.8145(2) 0.0735(10) Uani 1 1 d . . . . .
C5S C 0.54594(17) 0.38929(17) 0.7736(2) 0.0527(9) Uani 1 1 d . . . . .
C6S C 0.5214(2) 0.35236(18) 0.7221(2) 0.0661(11) Uani 1 1 d . . . . .
H6SA H 0.540908 0.363420 0.680809 0.099 Uiso 1 1 calc R U . . .
H6SB H 0.475472 0.357285 0.718878 0.099 Uiso 1 1 calc R U . . .
H6SC H 0.531308 0.311354 0.731889 0.099 Uiso 1 1 calc R U . . .
N9S N 0.5832(2) 0.58324(17) 0.8382(2) 0.0883(14) Uani 1 1 d . . . . .
C7S C 0.49238(18) 0.57231(18) 0.75649(19) 0.0555(9) Uani 1 1 d . . . . .
H7SA H 0.452456 0.584439 0.776330 0.067 Uiso 1 1 calc R U . . .
H7SB H 0.489233 0.531330 0.742712 0.067 Uiso 1 1 calc R U . . .
H7SC H 0.501007 0.597035 0.718617 0.067 Uiso 1 1 calc R U . . .
C8S C 0.54262(18) 0.57832(16) 0.80288(19) 0.0525(9) Uani 1 1 d . . . . .
N10S N 0.1100(4) 0.6861(3) 0.2964(4) 0.182(4) Uani 1 1 d . . . . .
C11S C 0.0647(3) 0.6759(2) 0.2690(3) 0.101(2) Uani 1 1 d . . . . .
C12S C 0.0094(2) 0.6610(2) 0.2319(3) 0.0883(15) Uani 1 1 d . . . . .
H12A H 0.021973 0.642868 0.190737 0.132 Uiso 1 1 calc R U . . .
H12C H -0.015154 0.696530 0.222843 0.132 Uiso 1 1 calc R U . . .
H12D H -0.016557 0.633428 0.256640 0.132 Uiso 1 1 calc R U . . .

loop_
_atom_site_aniso_label
_atom_site_aniso_U_11
_atom_site_aniso_U_22
_atom_site_aniso_U_33
_atom_site_aniso_U_23
_atom_site_aniso_U_13
_atom_site_aniso_U_12
Cr1 0.0206(2) 0.0276(2) 0.0227(2) -0.00314(17) -0.00424(16) -0.00131(16)
N1 0.0322(12) 0.0307(12) 0.0313(12) -0.0008(10) -0.0061(10) 0.0002(10)
N2 0.0246(11) 0.0333(12) 0.0225(10) -0.0010(9) -0.0001(8) -0.0015(9)
N3 0.0318(12) 0.0295(12) 0.0293(12) -0.0011(10) -0.0028(9) -0.0014(10)
N4 0.0237(11) 0.0362(13) 0.0283(12) -0.0038(10) -0.0004(9) -0.0037(9)
N5 0.0237(11) 0.0390(14) 0.0378(13) -0.0072(11) -0.0051(10) -0.0021(10)
N6 0.0332(12) 0.0365(13) 0.0266(12) -0.0037(10) -0.0079(9) -0.0009(10)
N7 0.0297(12) 0.0443(15) 0.0449(15) -0.0149(12) 0.0003(11) 0.0056(11)
N8 0.0363(13) 0.0419(15) 0.0465(15) -0.0122(12) -0.0141(11) -0.0050(11)
C1 0.0405(17) 0.0380(17) 0.0456(18) 0.0010(14) -0.0087(14) 0.0057(13)
C2 0.054(2) 0.0391(19) 0.070(2) 0.0063(18) -0.0119(18) 0.0124(16)
C3 0.068(2) 0.0322(18) 0.078(3) -0.0018(18) 0.004(2) 0.0128(17)
C4 0.056(2) 0.0306(16) 0.055(2) -0.0092(15) 0.0022(16) -0.0018(15)
C5 0.0384(15) 0.0288(14) 0.0349(15) -0.0053(12) 0.0000(12) -0.0051(12)
C6 0.078(3) 0.045(2) 0.065(2) -0.0241(19) 0.003(2) -0.0064(19)
C7 0.079(3) 0.061(2) 0.052(2) -0.0301(19) -0.003(2) -0.020(2)
C8 0.0471(19) 0.059(2) 0.0419(18) -0.0137(16) -0.0065(15) -0.0149(16)
C9 0.0331(14) 0.0379(16) 0.0316(14) -0.0064(12) -0.0040(11) -0.0096(12)
C10 0.0272(13) 0.0411(16) 0.0255(13) 0.0000(12) -0.0044(10) -0.0074(12)
C11 0.0294(15) 0.055(2) 0.0371(16) 0.0041(14) -0.0057(12) -0.0102(14)
C12 0.0218(14) 0.071(2) 0.0486(19) 0.0061(17) -0.0010(13) -0.0022(15)
C13 0.0297(15) 0.057(2) 0.0413(17) 0.0016(15) 0.0076(13) 0.0086(14)
C14 0.0283(14) 0.0431(17) 0.0288(14) 0.0000(12) 0.0050(11) 0.0042(12)
C15 0.0380(15) 0.0397(16) 0.0339(15) -0.0050(13) 0.0032(12) 0.0075(13)
C16 0.055(2) 0.053(2) 0.047(2) -0.0098(17) 0.0110(16) 0.0097(17)
C17 0.085(3) 0.060(2) 0.056(2) -0.023(2) 0.014(2) 0.010(2)
C18 0.080(3) 0.042(2) 0.057(2) -0.0184(18) -0.004(2) 0.0079(19)
C19 0.059(2) 0.0322(16) 0.0438(18) -0.0059(14) -0.0107(15) 0.0015(15)
C20 0.0394(15) 0.0295(14) 0.0319(14) -0.0037(12) -0.0031(12) 0.0054(12)
C21 0.065(2) 0.0287(16) 0.060(2) -0.0027(15) -0.0196(18) -0.0079(16)
C22 0.0494(19) 0.0353(17) 0.059(2) 0.0060(16) -0.0068(16) -0.0121(15)
C23 0.0380(16) 0.0371(16) 0.0384(16) 0.0027(13) -0.0020(13) -0.0066(13)
C24 0.0341(14) 0.0406(16) 0.0271(14) 0.0031(12) -0.0043(11) -0.0018(12)
C25 0.0512(19) 0.052(2) 0.0306(15) 0.0005(14) -0.0066(14) -0.0050(16)
C26 0.066(2) 0.066(2) 0.0281(16) -0.0099(16) -0.0075(15) -0.0041(19)
C27 0.054(2) 0.055(2) 0.0410(18) -0.0165(16) 0.0058(15) 0.0015(17)
C28 0.0271(13) 0.0384(16) 0.0332(14) -0.0076(12) 0.0018(11) -0.0042(12)
C29 0.0389(18) 0.059(2) 0.068(2) -0.0204(19) 0.0047(16) 0.0124(16)
C30 0.0244(14) 0.0511(19) 0.0497(18) -0.0095(15) -0.0038(13) 0.0002(13)
C31 0.0262(16) 0.087(3) 0.080(3) -0.028(2) -0.0008(17) 0.0055(18)
C32 0.0208(16) 0.116(4) 0.098(3) -0.036(3) -0.0108(19) -0.003(2)
C33 0.0298(17) 0.086(3) 0.076(3) -0.028(2) -0.0144(17) -0.0083(18)
C34 0.0286(15) 0.0463(18) 0.0477(18) -0.0074(15) -0.0110(13) -0.0054(13)
C35 0.049(2) 0.050(2) 0.064(2) -0.0171(18) -0.0215(17) -0.0107(16)
C36 0.0419(16) 0.0435(17) 0.0308(15) -0.0044(13) -0.0139(13) -0.0009(14)
C37 0.079(3) 0.070(3) 0.0370(18) -0.0149(18) -0.0141(18) -0.016(2)
C38 0.110(4) 0.107(4) 0.0293(18) -0.019(2) 0.004(2) -0.032(3)
C39 0.086(3) 0.091(3) 0.0289(18) -0.0011(19) 0.0046(18) -0.027(2)
C40 0.0491(18) 0.0473(19) 0.0284(15) 0.0004(13) 0.0001(13) -0.0072(15)
Cr1B 0.0226(2) 0.0271(2) 0.0230(2) -0.00322(17) -0.00601(16) 0.00222(17)
N3B 0.0264(11) 0.0286(12) 0.0272(11) -0.0027(9) -0.0052(9) 0.0029(9)
N2B 0.0263(11) 0.0295(12) 0.0269(11) -0.0030(9) -0.0070(9) 0.0006(9)
N1B 0.0313(12) 0.0293(12) 0.0307(12) -0.0005(10) -0.0085(9) 0.0018(9)
N4B 0.0297(12) 0.0327(12) 0.0260(11) -0.0032(9) -0.0046(9) 0.0021(9)
N5B 0.0250(11) 0.0337(12) 0.0282(11) -0.0014(10) -0.0038(9) 0.0023(9)
N6B 0.0286(11) 0.0314(12) 0.0257(11) -0.0026(9) -0.0057(9) 0.0002(9)
N7B 0.0357(13) 0.0408(14) 0.0373(13) -0.0083(11) -0.0008(10) 0.0118(11)
N8B 0.0320(12) 0.0360(13) 0.0306(12) -0.0037(10) -0.0090(10) -0.0064(10)
C23B 0.0292(14) 0.0349(15) 0.0352(15) 0.0009(12) -0.0048(11) 0.0003(12)
C22B 0.0367(15) 0.0325(15) 0.0468(18) 0.0018(13) -0.0086(13) -0.0037(13)
C21B 0.0408(16) 0.0314(15) 0.0514(19) -0.0064(14) -0.0162(14) -0.0010(13)
C19B 0.0388(15) 0.0325(15) 0.0341(15) -0.0083(12) -0.0124(12) 0.0035(12)
C20B 0.0310(13) 0.0306(14) 0.0273(13) -0.0043(11) -0.0091(11) 0.0059(11)
C18B 0.0491(18) 0.0416(18) 0.0399(17) -0.0148(14) -0.0098(14) 0.0072(15)
C17B 0.0510(19) 0.055(2) 0.0383(17) -0.0166(16) -0.0002(15) 0.0105(17)
C16B 0.0384(16) 0.0474(18) 0.0388(16) -0.0078(14) 0.0027(13) 0.0046(14)
C15B 0.0280(13) 0.0340(15) 0.0316(14) -0.0034(12) -0.0030(11) 0.0043(11)
C14B 0.0260(13) 0.0338(15) 0.0324(14) -0.0029(12) -0.0011(11) 0.0033(11)
C13B 0.0288(14) 0.0425(17) 0.0499(18) -0.0036(15) -0.0039(13) 0.0041(13)
C12B 0.0252(14) 0.0469(19) 0.064(2) -0.0038(16) -0.0106(14) -0.0016(13)
C11B 0.0327(15) 0.0383(16) 0.0509(18) -0.0056(14) -0.0157(13) -0.0029(13)
C10B 0.0319(14) 0.0306(14) 0.0341(14) -0.0027(12) -0.0126(11) 0.0000(11)
C9B 0.0376(15) 0.0266(14) 0.0357(15) -0.0024(12) -0.0105(12) 0.0004(12)
C8B 0.0495(18) 0.0360(16) 0.0428(17) -0.0068(14) -0.0197(14) 0.0057(14)
C7B 0.070(2) 0.0401(18) 0.049(2) -0.0168(16) -0.0215(18) 0.0085(17)
C6B 0.063(2) 0.0359(17) 0.054(2) -0.0133(16) -0.0154(17) 0.0131(16)
C4B 0.0475(18) 0.0301(15) 0.0461(18) -0.0046(13) -0.0108(14) 0.0055(13)
C5B 0.0354(15) 0.0286(14) 0.0332(14) -0.0023(12) -0.0080(12) -0.0004(12)
C3B 0.054(2) 0.0321(16) 0.059(2) -0.0027(15) -0.0141(16) 0.0147(15)
C2B 0.0456(18) 0.0373(17) 0.0483(18) 0.0019(14) -0.0144(14) 0.0114(14)
C1B 0.0352(15) 0.0348(15) 0.0368(15) 0.0011(13) -0.0104(12) 0.0047(12)
C24B 0.0370(15) 0.0365(15) 0.0289(14) 0.0006(12) -0.0094(11) 0.0032(12)
C25B 0.0506(19) 0.071(2) 0.0296(16) -0.0013(16) -0.0114(14) 0.0097(18)
C26B 0.063(2) 0.095(3) 0.0270(16) -0.0174(18) -0.0087(16) 0.010(2)
C27B 0.0489(19) 0.070(2) 0.0364(17) -0.0167(17) 0.0008(14) 0.0066(17)
C28B 0.0334(15) 0.0408(16) 0.0323(15) -0.0072(13) -0.0012(12) 0.0026(13)
C29B 0.0467(19) 0.051(2) 0.059(2) -0.0141(17) 0.0068(16) 0.0178(16)
C30B 0.0314(14) 0.0402(16) 0.0330(15) 0.0010(13) -0.0030(12) 0.0065(12)
C31B 0.0313(16) 0.068(2) 0.0422(18) 0.0008(17) -0.0018(13) 0.0117(15)
C32B 0.0244(14) 0.082(3) 0.0470(19) 0.0066(18) -0.0055(13) 0.0056(16)
C33B 0.0307(15) 0.061(2) 0.0393(17) 0.0004(15) -0.0123(13) -0.0026(14)
C34B 0.0282(13) 0.0364(15) 0.0292(14) 0.0034(12) -0.0085(11) 0.0003(11)
C35B 0.0472(18) 0.0439(18) 0.0406(17) -0.0023(14) -0.0157(14) -0.0128(15)
C36B 0.0304(13) 0.0347(15) 0.0279(14) 0.0003(12) -0.0092(11) 0.0006(12)
C37B 0.0441(17) 0.0434(17) 0.0291(15) -0.0069(13) -0.0092(12) 0.0000(14)
C38B 0.0518(19) 0.057(2) 0.0270(15) -0.0061(14) -0.0013(13) 0.0051(16)
C39B 0.0399(17) 0.057(2) 0.0293(15) 0.0032(14) 0.0011(13) 0.0011(15)
C40B 0.0327(14) 0.0393(16) 0.0320(15) 0.0007(13) -0.0028(12) -0.0013(12)
P1 0.0350(4) 0.0407(4) 0.0484(5) -0.0017(4) 0.0034(3) -0.0009(3)
F1 0.0747(15) 0.0427(12) 0.0879(17) 0.0075(11) -0.0128(13) -0.0021(11)
F2 0.0694(15) 0.0933(18) 0.0638(15) -0.0324(13) 0.0102(12) -0.0110(13)
F3 0.0364(10) 0.0499(11) 0.0713(14) -0.0049(10) 0.0023(9) 0.0011(8)
F4 0.0643(15) 0.0564(14) 0.127(2) 0.0316(15) -0.0145(15) -0.0184(12)
F5 0.0461(12) 0.123(2) 0.0525(13) -0.0203(14) 0.0086(10) -0.0002(13)
F6 0.0391(11) 0.0876(17) 0.0721(15) -0.0058(13) -0.0054(10) 0.0035(11)
P2 0.0344(4) 0.0683(6) 0.0430(5) -0.0138(4) -0.0078(3) -0.0020(4)
F7 0.0386(12) 0.134(2) 0.0843(18) -0.0419(17) 0.0011(11) -0.0035(13)
F8 0.0776(17) 0.104(2) 0.0784(18) -0.0415(16) -0.0182(14) -0.0098(15)
F9 0.119(3) 0.159(3) 0.0750(19) 0.039(2) 0.0174(17) 0.077(2)
F10 0.0383(11) 0.105(2) 0.0805(17) 0.0009(15) -0.0042(11) 0.0009(12)
F11 0.0493(14) 0.160(3) 0.130(3) -0.100(2) -0.0232(15) 0.0181(16)
F12 0.085(2) 0.103(2) 0.105(2) 0.0305(18) -0.0062(16) 0.0081(17)
P3 0.0357(4) 0.0350(4) 0.0400(4) -0.0044(3) -0.0044(3) 0.0020(3)
F13 0.0683(14) 0.0830(16) 0.0505(13) -0.0136(11) 0.0143(10) -0.0121(12)
F14 0.0843(18) 0.0379(12) 0.136(2) 0.0102(14) -0.0345(17) -0.0074(11)
F15 0.0381(11) 0.0697(14) 0.0874(17) -0.0179(12) -0.0092(10) 0.0056(10)
F16 0.089(2) 0.157(3) 0.0638(16) -0.0535(18) 0.0017(14) 0.0209(19)
F17 0.0732(16) 0.0575(14) 0.0920(18) 0.0281(13) 0.0005(13) -0.0041(12)
F18 0.0496(13) 0.0568(13) 0.119(2) -0.0264(14) -0.0306(13) 0.0096(10)
P4 0.0341(4) 0.0533(5) 0.0361(4) 0.0001(4) -0.0050(3) -0.0058(4)
F25 0.0622(14) 0.0718(15) 0.0865(17) -0.0161(13) -0.0103(12) -0.0270(12)
F26 0.0414(10) 0.0726(14) 0.0389(10) 0.0051(9) -0.0040(8) -0.0044(9)
F27 0.0886(18) 0.103(2) 0.0485(13) -0.0016(13) -0.0122(12) 0.0517(16)
F28 0.138(3) 0.097(2) 0.0690(17) 0.0206(15) -0.0201(17) -0.0699(19)
F29 0.0534(13) 0.131(2) 0.0339(10) -0.0015(12) -0.0055(9) 0.0066(13)
F30 0.0396(11) 0.137(2) 0.0549(13) -0.0075(14) -0.0053(10) 0.0218(13)
P5 0.0371(4) 0.0417(4) 0.0427(4) 0.0021(4) -0.0104(3) 0.0006(3)
F31 0.0676(15) 0.113(2) 0.0572(14) -0.0285(14) -0.0184(11) 0.0043(14)
F32 0.0578(13) 0.0569(13) 0.0848(16) 0.0242(12) -0.0057(11) 0.0096(10)
F33 0.0365(10) 0.0521(11) 0.0672(13) 0.0090(10) -0.0010(9) 0.0001(8)
F34 0.0599(14) 0.0980(19) 0.0662(15) -0.0386(14) -0.0141(11) 0.0118(13)
F35 0.0551(13) 0.0680(15) 0.106(2) 0.0396(14) -0.0135(13) -0.0007(11)
F36 0.0391(10) 0.0804(15) 0.0559(12) 0.0038(11) -0.0064(9) 0.0018(10)
P6 0.0424(5) 0.0435(5) 0.0548(5) -0.0077(4) -0.0107(4) 0.0007(4)
F19 0.157(3) 0.0485(15) 0.147(3) -0.0303(17) 0.053(2) -0.0176(17)
F20 0.0444(14) 0.135(3) 0.156(3) 0.008(2) -0.0150(16) -0.0203(16)
F21 0.148(3) 0.0715(17) 0.0586(15) 0.0068(13) -0.0051(16) -0.0327(17)
F22 0.0859(18) 0.0484(13) 0.0965(19) -0.0002(13) -0.0037(14) 0.0160(12)
F23 0.0455(14) 0.092(2) 0.160(3) 0.024(2) -0.0236(16) 0.0127(13)
F24 0.140(3) 0.141(3) 0.0539(16) -0.0022(17) -0.0202(17) -0.061(2)
N3S 0.083(4) 0.279(10) 0.141(6) -0.033(6) -0.001(4) -0.056(5)
C1S 0.098(4) 0.079(4) 0.108(4) -0.001(3) -0.009(3) 0.008(3)
C2S 0.054(3) 0.175(7) 0.098(5) -0.008(4) -0.003(3) -0.011(4)
N4S 0.072(2) 0.074(2) 0.075(2) -0.012(2) -0.0034(19) -0.0055(19)
C5S 0.0461(19) 0.053(2) 0.059(2) 0.0054(19) 0.0012(17) 0.0084(17)
C6S 0.080(3) 0.057(2) 0.061(2) 0.002(2) -0.013(2) 0.008(2)
N9S 0.100(3) 0.069(2) 0.095(3) -0.016(2) -0.057(3) 0.012(2)
C7S 0.054(2) 0.060(2) 0.052(2) -0.0054(18) -0.0105(17) -0.0065(18)
C8S 0.060(2) 0.0423(19) 0.055(2) -0.0086(16) -0.0154(18) 0.0073(16)
N10S 0.203(7) 0.157(6) 0.184(7) -0.077(5) -0.128(6) 0.088(5)
C11S 0.131(5) 0.080(4) 0.092(4) -0.012(3) -0.047(4) 0.046(3)
C12S 0.066(3) 0.089(4) 0.110(4) 0.019(3) 0.004(3) 0.007(3)

loop_
_atom_type_symbol
_atom_type_description
_atom_type_scat_dispersion_real
_atom_type_scat_dispersion_imag
_atom_type_scat_source
C C 0.0181 0.0091 'International Tables Vol C Tables 4.2.6.8 and 6.1.1.4'
H H 0.0000 0.0000 'International Tables Vol C Tables 4.2.6.8 and 6.1.1.4'
Cr Cr -0.1635 2.4439 'International Tables Vol C Tables 4.2.6.8 and 6.1.1.4'
F F 0.0727 0.0534 'International Tables Vol C Tables 4.2.6.8 and 6.1.1.4'
N N 0.0311 0.0180 'International Tables Vol C Tables 4.2.6.8 and 6.1.1.4'
P P 0.2955 0.4335 'International Tables Vol C Tables 4.2.6.8 and 6.1.1.4'

loop_
_exptl_crystal_face_index_h
_exptl_crystal_face_index_k
_exptl_crystal_face_index_l
_exptl_crystal_face_perp_dist
0 0 -1 0.0134
0 0 1 0.0232
-1 0 0 0.1913
1 0 0 0.2028
0 -2 1 0.1517
0 2 -1 0.3875
2 -1 0 0.1691

loop_
_geom_angle_atom_site_label_1
_geom_angle_atom_site_label_2
_geom_angle_atom_site_label_3
_geom_angle
_geom_angle_site_symmetry_1
_geom_angle_site_symmetry_3
_geom_angle_publ_flag
N2 Cr1 N1 88.27(9) . . y
N2 Cr1 N3 87.66(9) . . y
N2 Cr1 N4 93.04(9) . . y
N2 Cr1 N5 179.60(10) . . y
N2 Cr1 N6 93.68(9) . . y
N3 Cr1 N1 175.48(10) . . y
N4 Cr1 N1 93.69(9) . . y
N4 Cr1 N3 88.49(9) . . y
N5 Cr1 N1 91.37(10) . . y
N5 Cr1 N3 92.71(10) . . y
N5 Cr1 N4 86.83(9) . . y
N5 Cr1 N6 86.46(10) . . y
N6 Cr1 N1 87.42(10) . . y
N6 Cr1 N3 90.88(9) . . y
N6 Cr1 N4 173.22(9) . . y
C1 N1 Cr1 120.2(2) . . ?
C1 N1 C5 119.1(3) . . ?
C5 N1 Cr1 116.68(19) . . ?
C10 N2 Cr1 119.65(18) . . ?
C14 N2 Cr1 121.52(18) . . ?
C14 N2 C10 118.8(2) . . ?
C20 N3 Cr1 117.24(19) . . ?
C23 N3 Cr1 119.4(2) . . ?
C23 N3 C20 118.9(3) . . ?
C24 N4 Cr1 119.38(19) . . ?
C28 N4 Cr1 120.98(19) . . ?
C28 N4 C24 118.9(2) . . ?
C30 N5 Cr1 120.21(19) . . ?
C30 N5 C34 119.3(3) . . ?
C34 N5 Cr1 120.4(2) . . ?
C36 N6 Cr1 121.1(2) . . ?
C36 N6 C40 119.1(3) . . ?
C40 N6 Cr1 118.43(19) . . ?
C28 N7 C29 116.6(3) . . ?
C28 N7 C30 122.2(3) . . ?
C30 N7 C29 116.8(3) . . ?
C34 N8 C35 116.8(3) . . ?
C36 N8 C34 122.6(3) . . ?
C36 N8 C35 116.2(3) . . ?
N1 C1 H1 118.5 . . ?
N1 C1 C2 123.1(3) . . ?
C2 C1 H1 118.5 . . ?
C1 C2 H2 120.6 . . ?
C3 C2 C1 118.7(3) . . ?
C3 C2 H2 120.6 . . ?
C2 C3 H3 120.0 . . ?
C2 C3 C4 120.0(3) . . ?
C4 C3 H3 120.0 . . ?
C3 C4 C5 118.4(3) . . ?
C3 C4 C6 122.1(3) . . ?
C6 C4 C5 119.4(3) . . ?
N1 C5 C4 119.5(3) . . ?
N1 C5 C9 119.9(3) . . ?
C4 C5 C9 120.5(3) . . ?
C4 C6 H6 120.3 . . ?
C7 C6 C4 119.5(4) . . ?
C7 C6 H6 120.3 . . ?
C6 C7 H7 119.4 . . ?
C6 C7 C8 121.3(3) . . ?
C8 C7 H7 119.4 . . ?
C7 C8 H8 119.3 . . ?
C9 C8 C7 121.3(3) . . ?
C9 C8 H8 119.3 . . ?
C5 C9 C10 123.6(2) . . ?
C8 C9 C5 117.4(3) . . ?
C8 C9 C10 118.4(3) . . ?
N2 C10 C9 121.3(2) . . ?
N2 C10 C11 120.8(3) . . ?
C11 C10 C9 117.8(3) . . ?
C10 C11 H11 120.1 . . ?
C12 C11 C10 119.8(3) . . ?
C12 C11 H11 120.1 . . ?
C11 C12 H12 120.3 . . ?
C13 C12 C11 119.4(3) . . ?
C13 C12 H12 120.3 . . ?
C12 C13 H13 119.9 . . ?
C12 C13 C14 120.2(3) . . ?
C14 C13 H13 119.9 . . ?
N2 C14 C13 120.9(3) . . ?
N2 C14 C15 120.9(2) . . ?
C13 C14 C15 118.1(3) . . ?
C16 C15 C14 118.9(3) . . ?
C16 C15 C20 117.3(3) . . ?
C20 C15 C14 123.3(3) . . ?
C15 C16 H16 118.8 . . ?
C15 C16 C17 122.5(4) . . ?
C17 C16 H16 118.8 . . ?
C16 C17 H17 119.9 . . ?
C18 C17 C16 120.2(4) . . ?
C18 C17 H17 119.9 . . ?
C17 C18 H18 119.9 . . ?
C17 C18 C19 120.2(3) . . ?
C19 C18 H18 119.9 . . ?
C18 C19 C20 119.3(3) . . ?
C21 C19 C18 122.4(3) . . ?
C21 C19 C20 118.3(3) . . ?
N3 C20 C15 120.3(3) . . ?
N3 C20 C19 119.8(3) . . ?
C19 C20 C15 119.9(3) . . ?
C19 C21 H21 120.1 . . ?
C22 C21 C19 119.9(3) . . ?
C22 C21 H21 120.1 . . ?
C21 C22 H22 120.7 . . ?
C21 C22 C23 118.6(3) . . ?
C23 C22 H22 120.7 . . ?
N3 C23 C22 123.4(3) . . ?
N3 C23 H23 118.3 . . ?
C22 C23 H23 118.3 . . ?
N4 C24 H24 118.7 . . ?
N4 C24 C25 122.7(3) . . ?
C25 C24 H24 118.7 . . ?
C24 C25 H25 120.8 . . ?
C24 C25 C26 118.4(3) . . ?
C26 C25 H25 120.8 . . ?
C25 C26 H26 120.1 . . ?
C27 C26 C25 119.8(3) . . ?
C27 C26 H26 120.1 . . ?
C26 C27 H27 120.3 . . ?
C26 C27 C28 119.4(3) . . ?
C28 C27 H27 120.3 . . ?
N4 C28 N7 118.0(2) . . ?
N4 C28 C27 120.5(3) . . ?
C27 C28 N7 121.5(3) . . ?
N7 C29 H29A 109.5 . . ?
N7 C29 H29B 109.5 . . ?
N7 C29 H29C 109.5 . . ?
H29A C29 H29B 109.5 . . ?
H29A C29 H29C 109.5 . . ?
H29B C29 H29C 109.5 . . ?
N5 C30 N7 119.5(2) . . ?
N5 C30 C31 121.4(3) . . ?
C31 C30 N7 119.2(3) . . ?
C30 C31 H31 120.5 . . ?
C32 C31 C30 118.9(4) . . ?
C32 C31 H31 120.5 . . ?
C31 C32 H32 119.9 . . ?
C33 C32 C31 120.1(3) . . ?
C33 C32 H32 119.9 . . ?
C32 C33 H33 120.3 . . ?
C32 C33 C34 119.5(3) . . ?
C34 C33 H33 120.3 . . ?
N5 C34 N8 119.8(3) . . ?
N5 C34 C33 120.8(3) . . ?
C33 C34 N8 119.4(3) . . ?
N8 C35 H35A 109.5 . . ?
N8 C35 H35B 109.5 . . ?
N8 C35 H35C 109.5 . . ?
H35A C35 H35B 109.5 . . ?
H35A C35 H35C 109.5 . . ?
H35B C35 H35C 109.5 . . ?
N6 C36 N8 118.2(3) . . ?
N6 C36 C37 120.9(3) . . ?
N8 C36 C37 120.9(3) . . ?
C36 C37 H37 120.7 . . ?
C38 C37 C36 118.5(3) . . ?
C38 C37 H37 120.7 . . ?
C37 C38 H38 120.0 . . ?
C39 C38 C37 120.1(4) . . ?
C39 C38 H38 120.0 . . ?
C38 C39 H39 120.6 . . ?
C40 C39 C38 118.8(4) . . ?
C40 C39 H39 120.6 . . ?
N6 C40 C39 122.0(3) . . ?
N6 C40 H40 119.0 . . ?
C39 C40 H40 119.0 . . ?
N2B Cr1B N3B 87.53(9) . . y
N2B Cr1B N1B 87.42(9) . . y
N2B Cr1B N4B 91.29(9) . . y
N2B Cr1B N5B 176.35(9) . . y
N2B Cr1B N6B 96.40(9) . . y
N1B Cr1B N3B 174.04(10) . . y
N1B Cr1B N4B 94.35(9) . . y
N4B Cr1B N3B 88.93(9) . . y
N5B Cr1B N3B 94.49(9) . . y
N5B Cr1B N1B 90.72(9) . . y
N5B Cr1B N4B 85.71(9) . . y
N6B Cr1B N3B 89.44(9) . . y
N6B Cr1B N1B 87.97(9) . . y
N6B Cr1B N4B 172.06(9) . . y
N6B Cr1B N5B 86.68(9) . . y
C23B N3B Cr1B 118.69(19) . . ?
C23B N3B C20B 119.2(2) . . ?
C20B N3B Cr1B 117.44(18) . . ?
C14B N2B Cr1B 121.17(18) . . ?
C10B N2B Cr1B 119.46(19) . . ?
C10B N2B C14B 119.3(2) . . ?
C5B N1B Cr1B 116.86(18) . . ?
C1B N1B Cr1B 120.14(19) . . ?
C1B N1B C5B 119.5(2) . . ?
C24B N4B Cr1B 119.37(19) . . ?
C28B N4B Cr1B 120.99(19) . . ?
C28B N4B C24B 118.9(2) . . ?
C30B N5B Cr1B 120.56(19) . . ?
C34B N5B Cr1B 121.18(19) . . ?
C34B N5B C30B 118.3(2) . . ?
C36B N6B Cr1B 121.11(19) . . ?
C36B N6B C40B 119.1(2) . . ?
C40B N6B Cr1B 118.91(18) . . ?
C28B N7B C29B 116.7(3) . . ?
C28B N7B C30B 120.8(2) . . ?
C30B N7B C29B 116.2(3) . . ?
C34B N8B C35B 115.3(2) . . ?
C36B N8B C34B 123.3(2) . . ?
C36B N8B C35B 117.1(2) . . ?
N3B C23B H23B 118.4 . . ?
N3B C23B C22B 123.1(3) . . ?
C22B C23B H23B 118.4 . . ?
C23B C22B H22B 120.7 . . ?
C21B C22B C23B 118.5(3) . . ?
C21B C22B H22B 120.7 . . ?
C22B C21B H21B 120.1 . . ?
C22B C21B C19B 119.8(3) . . ?
C19B C21B H21B 120.1 . . ?
C21B C19B C20B 118.4(3) . . ?
C21B C19B C18B 122.5(3) . . ?
C18B C19B C20B 119.1(3) . . ?
N3B C20B C19B 120.0(3) . . ?
N3B C20B C15B 120.1(2) . . ?
C19B C20B C15B 119.9(3) . . ?
C19B C18B H18B 119.7 . . ?
C17B C18B C19B 120.7(3) . . ?
C17B C18B H18B 119.7 . . ?
C18B C17B H17B 119.9 . . ?
C18B C17B C16B 120.2(3) . . ?
C16B C17B H17B 119.9 . . ?
C17B C16B H16B 119.0 . . ?
C15B C16B C17B 122.0(3) . . ?
C15B C16B H16B 119.0 . . ?
C20B C15B C14B 123.0(2) . . ?
C16B C15B C20B 117.5(3) . . ?
C16B C15B C14B 119.0(3) . . ?
N2B C14B C15B 121.2(2) . . ?
N2B C14B C13B 120.3(3) . . ?
C13B C14B C15B 118.4(3) . . ?
C14B C13B H13B 119.9 . . ?
C12B C13B C14B 120.2(3) . . ?
C12B C13B H13B 119.9 . . ?
C13B C12B H12B 120.3 . . ?
C13B C12B C11B 119.4(3) . . ?
C11B C12B H12B 120.3 . . ?
C12B C11B H11B 120.0 . . ?
C12B C11B C10B 120.1(3) . . ?
C10B C11B H11B 120.0 . . ?
N2B C10B C11B 120.7(3) . . ?
N2B C10B C9B 121.1(2) . . ?
C11B C10B C9B 118.1(3) . . ?
C8B C9B C10B 119.1(3) . . ?
C8B C9B C5B 116.9(3) . . ?
C5B C9B C10B 123.4(2) . . ?
C9B C8B H8B 118.9 . . ?
C9B C8B C7B 122.1(3) . . ?
C7B C8B H8B 118.9 . . ?
C8B C7B H7B 119.8 . . ?
C6B C7B C8B 120.5(3) . . ?
C6B C7B H7B 119.8 . . ?
C7B C6B H6B 120.1 . . ?
C7B C6B C4B 119.9(3) . . ?
C4B C6B H6B 120.1 . . ?
C5B C4B C6B 119.3(3) . . ?
C3B C4B C6B 122.2(3) . . ?
C3B C4B C5B 118.5(3) . . ?
N1B C5B C9B 120.1(3) . . ?
N1B C5B C4B 119.6(3) . . ?
C4B C5B C9B 120.3(3) . . ?
C4B C3B H3B 120.0 . . ?
C2B C3B C4B 119.9(3) . . ?
C2B C3B H3B 120.0 . . ?
C3B C2B H2B 120.9 . . ?
C3B C2B C1B 118.3(3) . . ?
C1B C2B H2B 120.9 . . ?
N1B C1B C2B 122.9(3) . . ?
N1B C1B H1B 118.6 . . ?
C2B C1B H1B 118.6 . . ?
N4B C24B H24B 118.9 . . ?
N4B C24B C25B 122.2(3) . . ?
C25B C24B H24B 118.9 . . ?
C24B C25B H25B 120.7 . . ?
C24B C25B C26B 118.7(3) . . ?
C26B C25B H25B 120.7 . . ?
C25B C26B H26B 120.0 . . ?
C27B C26B C25B 119.9(3) . . ?
C27B C26B H26B 120.0 . . ?
C26B C27B H27B 120.6 . . ?
C26B C27B C28B 118.8(3) . . ?
C28B C27B H27B 120.6 . . ?
N4B C28B N7B 117.9(2) . . ?
N4B C28B C27B 121.2(3) . . ?
C27B C28B N7B 120.9(3) . . ?
N7B C29B H29D 109.5 . . ?
N7B C29B H29E 109.5 . . ?
N7B C29B H29F 109.5 . . ?
H29D C29B H29E 109.5 . . ?
H29D C29B H29F 109.5 . . ?
H29E C29B H29F 109.5 . . ?
N5B C30B N7B 118.5(3) . . ?
N5B C30B C31B 122.1(3) . . ?
C31B C30B N7B 119.5(3) . . ?
C30B C31B H31B 120.7 . . ?
C32B C31B C30B 118.7(3) . . ?
C32B C31B H31B 120.7 . . ?
C31B C32B H32B 119.8 . . ?
C33B C32B C31B 120.3(3) . . ?
C33B C32B H32B 119.8 . . ?
C32B C33B H33B 120.4 . . ?
C32B C33B C34B 119.2(3) . . ?
C34B C33B H33B 120.4 . . ?
N5B C34B N8B 118.8(2) . . ?
N5B C34B C33B 121.4(3) . . ?
C33B C34B N8B 119.7(3) . . ?
N8B C35B H35D 109.5 . . ?
N8B C35B H35E 109.5 . . ?
N8B C35B H35F 109.5 . . ?
H35D C35B H35E 109.5 . . ?
H35D C35B H35F 109.5 . . ?
H35E C35B H35F 109.5 . . ?
N6B C36B N8B 118.8(2) . . ?
N6B C36B C37B 120.2(3) . . ?
N8B C36B C37B 121.0(3) . . ?
C36B C37B H37B 120.2 . . ?
C38B C37B C36B 119.5(3) . . ?
C38B C37B H37B 120.2 . . ?
C37B C38B H38B 119.8 . . ?
C37B C38B C39B 120.4(3) . . ?
C39B C38B H38B 119.8 . . ?
C38B C39B H39B 121.0 . . ?
C40B C39B C38B 118.1(3) . . ?
C40B C39B H39B 121.0 . . ?
N6B C40B C39B 122.3(3) . . ?
N6B C40B H40B 118.8 . . ?
C39B C40B H40B 118.8 . . ?
F1 P1 F3 88.48(12) . . ?
F1 P1 F6 90.65(13) . . ?
F2 P1 F1 89.45(15) . . ?
F2 P1 F3 90.11(13) . . ?
F2 P1 F5 179.02(15) . . ?
F2 P1 F6 89.83(13) . . ?
F4 P1 F1 178.36(16) . . ?
F4 P1 F2 89.50(16) . . ?
F4 P1 F3 90.25(12) . . ?
F4 P1 F5 91.28(17) . . ?
F4 P1 F6 90.62(14) . . ?
F5 P1 F1 89.75(15) . . ?
F5 P1 F3 89.29(12) . . ?
F5 P1 F6 90.76(12) . . ?
F6 P1 F3 179.13(14) . . ?
F7 P2 F10 177.05(17) . . ?
F7 P2 F12 90.31(17) . . ?
F8 P2 F7 89.39(15) . . ?
F8 P2 F10 92.79(15) . . ?
F8 P2 F11 178.1(2) . . ?
F8 P2 F12 88.37(17) . . ?
F9 P2 F7 91.17(18) . . ?
F9 P2 F8 92.1(2) . . ?
F9 P2 F10 90.74(17) . . ?
F9 P2 F11 89.7(2) . . ?
F9 P2 F12 178.47(18) . . ?
F10 P2 F12 87.77(15) . . ?
F11 P2 F7 89.82(14) . . ?
F11 P2 F10 87.94(15) . . ?
F11 P2 F12 89.9(2) . . ?
F13 P3 F15 90.56(13) . . ?
F13 P3 F17 87.76(14) . . ?
F13 P3 F18 89.80(14) . . ?
F14 P3 F13 90.48(16) . . ?
F14 P3 F15 91.38(14) . . ?
F14 P3 F17 177.59(16) . . ?
F14 P3 F18 88.92(14) . . ?
F15 P3 F18 179.53(17) . . ?
F16 P3 F13 178.60(17) . . ?
F16 P3 F14 88.60(19) . . ?
F16 P3 F15 90.52(14) . . ?
F16 P3 F17 93.12(18) . . ?
F16 P3 F18 89.13(15) . . ?
F17 P3 F15 90.30(13) . . ?
F17 P3 F18 89.42(13) . . ?
F25 P4 F26 88.62(13) . . ?
F25 P4 F30 90.08(15) . . ?
F27 P4 F25 88.74(15) . . ?
F27 P4 F26 89.85(12) . . ?
F27 P4 F30 178.29(16) . . ?
F28 P4 F25 177.40(15) . . ?
F28 P4 F26 88.90(13) . . ?
F28 P4 F27 92.03(19) . . ?
F28 P4 F30 89.10(18) . . ?
F29 P4 F25 91.59(14) . . ?
F29 P4 F26 179.76(15) . . ?
F29 P4 F27 90.28(12) . . ?
F29 P4 F28 90.89(15) . . ?
F29 P4 F30 90.99(13) . . ?
F30 P4 F26 88.89(12) . . ?
F31 P5 F32 90.16(15) . . ?
F31 P5 F33 89.70(13) . . ?
F31 P5 F34 179.01(17) . . ?
F31 P5 F35 90.61(16) . . ?
F31 P5 F36 90.11(13) . . ?
F32 P5 F33 90.77(12) . . ?
F32 P5 F34 89.13(15) . . ?
F32 P5 F35 179.21(16) . . ?
F32 P5 F36 89.70(12) . . ?
F33 P5 F36 179.49(13) . . ?
F34 P5 F33 89.63(12) . . ?
F34 P5 F35 90.10(15) . . ?
F34 P5 F36 90.57(12) . . ?
F35 P5 F33 89.03(12) . . ?
F35 P5 F36 90.50(13) . . ?
F19 P6 F20 88.8(2) . . ?
F19 P6 F22 178.2(2) . . ?
F19 P6 F23 92.32(19) . . ?
F19 P6 F24 90.8(2) . . ?
F20 P6 F22 89.69(17) . . ?
F20 P6 F24 90.85(19) . . ?
F21 P6 F19 89.90(18) . . ?
F21 P6 F20 89.89(19) . . ?
F21 P6 F22 91.15(15) . . ?
F21 P6 F23 91.17(18) . . ?
F21 P6 F24 178.98(17) . . ?
F23 P6 F20 178.46(19) . . ?
F23 P6 F22 89.17(15) . . ?
F23 P6 F24 88.08(19) . . ?
F24 P6 F22 88.14(18) . . ?
H1SA C1S H1SB 109.5 . . ?
H1SA C1S H1SC 109.5 . . ?
H1SB C1S H1SC 109.5 . . ?
C2S C1S H1SA 109.5 . . ?
C2S C1S H1SB 109.5 . . ?
C2S C1S H1SC 109.5 . . ?
N3S C2S C1S 173.4(7) . . ?
N4S C5S C6S 179.2(5) . . ?
C5S C6S H6SA 109.5 . . ?
C5S C6S H6SB 109.5 . . ?
C5S C6S H6SC 109.5 . . ?
H6SA C6S H6SB 109.5 . . ?
H6SA C6S H6SC 109.5 . . ?
H6SB C6S H6SC 109.5 . . ?
H7SA C7S H7SB 109.5 . . ?
H7SA C7S H7SC 109.5 . . ?
H7SB C7S H7SC 109.5 . . ?
C8S C7S H7SA 109.5 . . ?
C8S C7S H7SB 109.5 . . ?
C8S C7S H7SC 109.5 . . ?
N9S C8S C7S 178.3(5) . . ?
N10S C11S C12S 176.9(8) . . ?
C11S C12S H12A 109.5 . . ?
C11S C12S H12C 109.5 . . ?
C11S C12S H12D 109.5 . . ?
H12A C12S H12C 109.5 . . ?
H12A C12S H12D 109.5 . . ?
H12C C12S H12D 109.5 . . ?

loop_
_geom_bond_atom_site_label_1
_geom_bond_atom_site_label_2
_geom_bond_distance
_geom_bond_site_symmetry_2
_geom_bond_publ_flag
Cr1 N1 2.052(2) . y
Cr1 N2 2.032(2) . y
Cr1 N3 2.051(2) . y
Cr1 N4 2.050(2) . y
Cr1 N5 2.041(2) . y
Cr1 N6 2.042(2) . y
N1 C1 1.336(4) . ?
N1 C5 1.374(4) . ?
N2 C10 1.365(3) . ?
N2 C14 1.361(4) . ?
N3 C20 1.378(4) . ?
N3 C23 1.327(4) . ?
N4 C24 1.357(4) . ?
N4 C28 1.349(4) . ?
N5 C30 1.360(4) . ?
N5 C34 1.362(4) . ?
N6 C36 1.340(4) . ?
N6 C40 1.356(4) . ?
N7 C28 1.400(4) . ?
N7 C29 1.464(4) . ?
N7 C30 1.422(4) . ?
N8 C34 1.401(4) . ?
N8 C35 1.476(4) . ?
N8 C36 1.399(4) . ?
C1 H1 0.9500 . ?
C1 C2 1.385(5) . ?
C2 H2 0.9500 . ?
C2 C3 1.357(5) . ?
C3 H3 0.9500 . ?
C3 C4 1.409(5) . ?
C4 C5 1.412(4) . ?
C4 C6 1.411(5) . ?
C5 C9 1.426(4) . ?
C6 H6 0.9500 . ?
C6 C7 1.359(6) . ?
C7 H7 0.9500 . ?
C7 C8 1.409(5) . ?
C8 H8 0.9500 . ?
C8 C9 1.383(4) . ?
C9 C10 1.483(4) . ?
C10 C11 1.396(4) . ?
C11 H11 0.9500 . ?
C11 C12 1.370(5) . ?
C12 H12 0.9500 . ?
C12 C13 1.366(5) . ?
C13 H13 0.9500 . ?
C13 C14 1.391(4) . ?
C14 C15 1.485(4) . ?
C15 C16 1.380(4) . ?
C15 C20 1.420(4) . ?
C16 H16 0.9500 . ?
C16 C17 1.405(5) . ?
C17 H17 0.9500 . ?
C17 C18 1.347(6) . ?
C18 H18 0.9500 . ?
C18 C19 1.414(5) . ?
C19 C20 1.417(4) . ?
C19 C21 1.409(5) . ?
C21 H21 0.9500 . ?
C21 C22 1.364(5) . ?
C22 H22 0.9500 . ?
C22 C23 1.389(4) . ?
C23 H23 0.9500 . ?
C24 H24 0.9500 . ?
C24 C25 1.370(4) . ?
C25 H25 0.9500 . ?
C25 C26 1.380(5) . ?
C26 H26 0.9500 . ?
C26 C27 1.376(5) . ?
C27 H27 0.9500 . ?
C27 C28 1.398(4) . ?
C29 H29A 0.9800 . ?
C29 H29B 0.9800 . ?
C29 H29C 0.9800 . ?
C30 C31 1.382(4) . ?
C31 H31 0.9500 . ?
C31 C32 1.377(6) . ?
C32 H32 0.9500 . ?
C32 C33 1.375(6) . ?
C33 H33 0.9500 . ?
C33 C34 1.383(4) . ?
C35 H35A 0.9800 . ?
C35 H35B 0.9800 . ?
C35 H35C 0.9800 . ?
C36 C37 1.405(5) . ?
C37 H37 0.9500 . ?
C37 C38 1.378(6) . ?
C38 H38 0.9500 . ?
C38 C39 1.374(6) . ?
C39 H39 0.9500 . ?
C39 C40 1.371(5) . ?
C40 H40 0.9500 . ?
Cr1B N3B 2.058(2) . y
Cr1B N2B 2.037(2) . y
Cr1B N1B 2.055(2) . y
Cr1B N4B 2.056(2) . y
Cr1B N5B 2.051(2) . y
Cr1B N6B 2.042(2) . y
N3B C23B 1.329(4) . ?
N3B C20B 1.375(4) . ?
N2B C14B 1.368(4) . ?
N2B C10B 1.367(3) . ?
N1B C5B 1.367(3) . ?
N1B C1B 1.331(3) . ?
N4B C24B 1.354(3) . ?
N4B C28B 1.344(4) . ?
N5B C30B 1.362(4) . ?
N5B C34B 1.362(3) . ?
N6B C36B 1.351(3) . ?
N6B C40B 1.365(4) . ?
N7B C28B 1.398(4) . ?
N7B C29B 1.471(4) . ?
N7B C30B 1.412(4) . ?
N8B C34B 1.404(4) . ?
N8B C35B 1.479(4) . ?
N8B C36B 1.387(4) . ?
C23B H23B 0.9500 . ?
C23B C22B 1.393(4) . ?
C22B H22B 0.9500 . ?
C22B C21B 1.372(5) . ?
C21B H21B 0.9500 . ?
C21B C19B 1.406(5) . ?
C19B C20B 1.418(4) . ?
C19B C18B 1.410(4) . ?
C20B C15B 1.424(4) . ?
C18B H18B 0.9500 . ?
C18B C17B 1.347(5) . ?
C17B H17B 0.9500 . ?
C17B C16B 1.407(5) . ?
C16B H16B 0.9500 . ?
C16B C15B 1.382(4) . ?
C15B C14B 1.484(4) . ?
C14B C13B 1.391(4) . ?
C13B H13B 0.9500 . ?
C13B C12B 1.370(4) . ?
C12B H12B 0.9500 . ?
C12B C11B 1.373(5) . ?
C11B H11B 0.9500 . ?
C11B C10B 1.385(4) . ?
C10B C9B 1.477(4) . ?
C9B C8B 1.385(4) . ?
C9B C5B 1.428(4) . ?
C8B H8B 0.9500 . ?
C8B C7B 1.406(5) . ?
C7B H7B 0.9500 . ?
C7B C6B 1.354(5) . ?
C6B H6B 0.9500 . ?
C6B C4B 1.417(4) . ?
C4B C5B 1.410(4) . ?
C4B C3B 1.407(4) . ?
C3B H3B 0.9500 . ?
C3B C2B 1.367(5) . ?
C2B H2B 0.9500 . ?
C2B C1B 1.394(4) . ?
C1B H1B 0.9500 . ?
C24B H24B 0.9500 . ?
C24B C25B 1.368(4) . ?
C25B H25B 0.9500 . ?
C25B C26B 1.386(5) . ?
C26B H26B 0.9500 . ?
C26B C27B 1.369(5) . ?
C27B H27B 0.9500 . ?
C27B C28B 1.397(4) . ?
C29B H29D 0.9800 . ?
C29B H29E 0.9800 . ?
C29B H29F 0.9800 . ?
C30B C31B 1.382(4) . ?
C31B H31B 0.9500 . ?
C31B C32B 1.375(5) . ?
C32B H32B 0.9500 . ?
C32B C33B 1.370(5) . ?
C33B H33B 0.9500 . ?
C33B C34B 1.386(4) . ?
C35B H35D 0.9800 . ?
C35B H35E 0.9800 . ?
C35B H35F 0.9800 . ?
C36B C37B 1.406(4) . ?
C37B H37B 0.9500 . ?
C37B C38B 1.362(5) . ?
C38B H38B 0.9500 . ?
C38B C39B 1.389(5) . ?
C39B H39B 0.9500 . ?
C39B C40B 1.373(4) . ?
C40B H40B 0.9500 . ?
P1 F1 1.597(2) . ?
P1 F2 1.586(2) . ?
P1 F3 1.605(2) . ?
P1 F4 1.582(2) . ?
P1 F5 1.593(2) . ?
P1 F6 1.598(2) . ?
P2 F7 1.584(2) . ?
P2 F8 1.563(2) . ?
P2 F9 1.557(3) . ?
P2 F10 1.586(2) . ?
P2 F11 1.584(3) . ?
P2 F12 1.603(3) . ?
P3 F13 1.583(2) . ?
P3 F14 1.583(2) . ?
P3 F15 1.591(2) . ?
P3 F16 1.572(3) . ?
P3 F17 1.586(2) . ?
P3 F18 1.601(2) . ?
P4 F25 1.588(2) . ?
P4 F26 1.610(2) . ?
P4 F27 1.584(2) . ?
P4 F28 1.580(3) . ?
P4 F29 1.580(2) . ?
P4 F30 1.590(2) . ?
P5 F31 1.582(2) . ?
P5 F32 1.588(2) . ?
P5 F33 1.601(2) . ?
P5 F34 1.594(2) . ?
P5 F35 1.595(2) . ?
P5 F36 1.603(2) . ?
P6 F19 1.569(3) . ?
P6 F20 1.577(3) . ?
P6 F21 1.566(3) . ?
P6 F22 1.589(2) . ?
P6 F23 1.574(3) . ?
P6 F24 1.586(3) . ?
N3S C2S 1.191(9) . ?
C1S H1SA 0.9800 . ?
C1S H1SB 0.9800 . ?
C1S H1SC 0.9800 . ?
C1S C2S 1.414(9) . ?
N4S C5S 1.137(5) . ?
C5S C6S 1.446(6) . ?
C6S H6SA 0.9800 . ?
C6S H6SB 0.9800 . ?
C6S H6SC 0.9800 . ?
N9S C8S 1.126(5) . ?
C7S H7SA 0.9800 . ?
C7S H7SB 0.9800 . ?
C7S H7SC 0.9800 . ?
C7S C8S 1.429(5) . ?
N10S C11S 1.131(8) . ?
C11S C12S 1.433(8) . ?
C12S H12A 0.9800 . ?
C12S H12C 0.9800 . ?
C12S H12D 0.9800 . ?

loop_
_geom_torsion_atom_site_label_1
_geom_torsion_atom_site_label_2
_geom_torsion_atom_site_label_3
_geom_torsion_atom_site_label_4
_geom_torsion
_geom_torsion_site_symmetry_1
_geom_torsion_site_symmetry_2
_geom_torsion_site_symmetry_3
_geom_torsion_site_symmetry_4
_geom_torsion_publ_flag
Cr1 N1 C1 C2 152.3(3) . . . . ?
Cr1 N1 C5 C4 -145.9(3) . . . . ?
Cr1 N1 C5 C9 32.9(4) . . . . ?
Cr1 N2 C10 C9 -3.0(3) . . . . ?
Cr1 N2 C10 C11 179.0(2) . . . . ?
Cr1 N2 C14 C13 -176.6(2) . . . . ?
Cr1 N2 C14 C15 0.0(4) . . . . ?
Cr1 N3 C20 C15 35.0(3) . . . . ?
Cr1 N3 C20 C19 -144.9(2) . . . . ?
Cr1 N3 C23 C22 150.1(3) . . . . ?
Cr1 N4 C24 C25 164.6(2) . . . . ?
Cr1 N4 C28 N7 15.0(4) . . . . ?
Cr1 N4 C28 C27 -163.0(2) . . . . ?
Cr1 N5 C30 N7 -0.5(4) . . . . ?
Cr1 N5 C30 C31 178.5(3) . . . . ?
Cr1 N5 C34 N8 3.0(4) . . . . ?
Cr1 N5 C34 C33 -177.7(3) . . . . ?
Cr1 N6 C36 N8 20.2(4) . . . . ?
Cr1 N6 C36 C37 -158.2(3) . . . . ?
Cr1 N6 C40 C39 161.3(3) . . . . ?
N1 C1 C2 C3 -4.6(6) . . . . ?
N1 C5 C9 C8 -170.1(3) . . . . ?
N1 C5 C9 C10 19.3(4) . . . . ?
N2 C10 C11 C12 -2.3(4) . . . . ?
N2 C14 C15 C16 151.2(3) . . . . ?
N2 C14 C15 C20 -37.0(4) . . . . ?
N4 C24 C25 C26 0.5(5) . . . . ?
N5 C30 C31 C32 -0.7(7) . . . . ?
N6 C36 C37 C38 -5.4(6) . . . . ?
N7 C30 C31 C32 178.3(4) . . . . ?
N8 C36 C37 C38 176.2(4) . . . . ?
C1 N1 C5 C4 11.5(4) . . . . ?
C1 N1 C5 C9 -169.6(3) . . . . ?
C1 C2 C3 C4 5.8(6) . . . . ?
C2 C3 C4 C5 1.3(6) . . . . ?
C2 C3 C4 C6 179.9(4) . . . . ?
C3 C4 C5 N1 -10.1(5) . . . . ?
C3 C4 C5 C9 171.1(3) . . . . ?
C3 C4 C6 C7 -177.2(4) . . . . ?
C4 C5 C9 C8 8.7(5) . . . . ?
C4 C5 C9 C10 -161.9(3) . . . . ?
C4 C6 C7 C8 3.4(7) . . . . ?
C5 N1 C1 C2 -4.3(5) . . . . ?
C5 C4 C6 C7 1.4(6) . . . . ?
C5 C9 C10 N2 -37.1(4) . . . . ?
C5 C9 C10 C11 140.9(3) . . . . ?
C6 C4 C5 N1 171.2(3) . . . . ?
C6 C4 C5 C9 -7.6(5) . . . . ?
C6 C7 C8 C9 -2.1(6) . . . . ?
C7 C8 C9 C5 -4.0(5) . . . . ?
C7 C8 C9 C10 167.2(3) . . . . ?
C8 C9 C10 N2 152.3(3) . . . . ?
C8 C9 C10 C11 -29.7(4) . . . . ?
C9 C10 C11 C12 179.7(3) . . . . ?
C10 N2 C14 C13 2.3(4) . . . . ?
C10 N2 C14 C15 178.9(3) . . . . ?
C10 C11 C12 C13 2.1(5) . . . . ?
C11 C12 C13 C14 0.2(5) . . . . ?
C12 C13 C14 N2 -2.5(5) . . . . ?
C12 C13 C14 C15 -179.3(3) . . . . ?
C13 C14 C15 C16 -32.1(4) . . . . ?
C13 C14 C15 C20 139.8(3) . . . . ?
C14 N2 C10 C9 178.1(3) . . . . ?
C14 N2 C10 C11 0.1(4) . . . . ?
C14 C15 C16 C17 169.5(4) . . . . ?
C14 C15 C20 N3 16.5(4) . . . . ?
C14 C15 C20 C19 -163.6(3) . . . . ?
C15 C16 C17 C18 -3.1(7) . . . . ?
C16 C15 C20 N3 -171.5(3) . . . . ?
C16 C15 C20 C19 8.4(5) . . . . ?
C16 C17 C18 C19 3.6(7) . . . . ?
C17 C18 C19 C20 2.0(6) . . . . ?
C17 C18 C19 C21 -178.2(4) . . . . ?
C18 C19 C20 N3 171.8(3) . . . . ?
C18 C19 C20 C15 -8.1(5) . . . . ?
C18 C19 C21 C22 178.9(3) . . . . ?
C19 C21 C22 C23 7.0(5) . . . . ?
C20 N3 C23 C22 -5.6(4) . . . . ?
C20 C15 C16 C17 -2.9(5) . . . . ?
C20 C19 C21 C22 -1.3(5) . . . . ?
C21 C19 C20 N3 -8.0(4) . . . . ?
C21 C19 C20 C15 172.1(3) . . . . ?
C21 C22 C23 N3 -3.7(5) . . . . ?
C23 N3 C20 C15 -168.7(3) . . . . ?
C23 N3 C20 C19 11.4(4) . . . . ?
C24 N4 C28 N7 -175.1(3) . . . . ?
C24 N4 C28 C27 6.8(4) . . . . ?
C24 C25 C26 C27 2.9(6) . . . . ?
C25 C26 C27 C28 -1.5(6) . . . . ?
C26 C27 C28 N4 -3.5(5) . . . . ?
C26 C27 C28 N7 178.5(3) . . . . ?
C28 N4 C24 C25 -5.4(4) . . . . ?
C28 N7 C30 N5 -49.9(5) . . . . ?
C28 N7 C30 C31 131.0(4) . . . . ?
C29 N7 C28 N4 -163.3(3) . . . . ?
C29 N7 C28 C27 14.7(5) . . . . ?
C29 N7 C30 N5 154.6(3) . . . . ?
C29 N7 C30 C31 -24.5(5) . . . . ?
C30 N5 C34 N8 -178.6(3) . . . . ?
C30 N5 C34 C33 0.7(5) . . . . ?
C30 N7 C28 N4 41.1(4) . . . . ?
C30 N7 C28 C27 -140.8(3) . . . . ?
C30 C31 C32 C33 0.5(8) . . . . ?
C31 C32 C33 C34 0.2(8) . . . . ?
C32 C33 C34 N5 -0.9(7) . . . . ?
C32 C33 C34 N8 178.4(4) . . . . ?
C34 N5 C30 N7 -178.9(3) . . . . ?
C34 N5 C30 C31 0.1(5) . . . . ?
C34 N8 C36 N6 36.5(4) . . . . ?
C34 N8 C36 C37 -145.1(3) . . . . ?
C35 N8 C34 N5 154.3(3) . . . . ?
C35 N8 C34 C33 -24.9(5) . . . . ?
C35 N8 C36 N6 -167.7(3) . . . . ?
C35 N8 C36 C37 10.7(5) . . . . ?
C36 N6 C40 C39 -5.7(5) . . . . ?
C36 N8 C34 N5 -50.0(4) . . . . ?
C36 N8 C34 C33 130.7(4) . . . . ?
C36 C37 C38 C39 -0.4(8) . . . . ?
C37 C38 C39 C40 3.1(8) . . . . ?
C38 C39 C40 N6 -0.1(7) . . . . ?
C40 N6 C36 N8 -173.2(3) . . . . ?
C40 N6 C36 C37 8.4(5) . . . . ?
Cr1B N3B C23B C22B 149.7(2) . . . . ?
Cr1B N3B C20B C19B -145.0(2) . . . . ?
Cr1B N3B C20B C15B 35.3(3) . . . . ?
Cr1B N2B C14B C15B 1.5(4) . . . . ?
Cr1B N2B C14B C13B -176.0(2) . . . . ?
Cr1B N2B C10B C11B 177.4(2) . . . . ?
Cr1B N2B C10B C9B -6.1(4) . . . . ?
Cr1B N1B C5B C9B 31.5(4) . . . . ?
Cr1B N1B C5B C4B -146.8(3) . . . . ?
Cr1B N1B C1B C2B 154.4(3) . . . . ?
Cr1B N4B C24B C25B 165.7(3) . . . . ?
Cr1B N4B C28B N7B 14.2(4) . . . . ?
Cr1B N4B C28B C27B -164.8(3) . . . . ?
Cr1B N5B C30B N7B 1.2(4) . . . . ?
Cr1B N5B C30B C31B -179.1(2) . . . . ?
Cr1B N5B C34B N8B 1.0(3) . . . . ?
Cr1B N5B C34B C33B 179.5(2) . . . . ?
Cr1B N6B C36B N8B 15.8(3) . . . . ?
Cr1B N6B C36B C37B -162.3(2) . . . . ?
Cr1B N6B C40B C39B 163.2(2) . . . . ?
N3B C23B C22B C21B -3.4(4) . . . . ?
N3B C20B C15B C16B -171.6(3) . . . . ?
N3B C20B C15B C14B 16.9(4) . . . . ?
N2B C14B C13B C12B -1.5(5) . . . . ?
N2B C10B C9B C8B 152.4(3) . . . . ?
N2B C10B C9B C5B -36.5(4) . . . . ?
N4B C24B C25B C26B 0.6(6) . . . . ?
N5B C30B C31B C32B -0.4(5) . . . . ?
N6B C36B C37B C38B -2.7(4) . . . . ?
N7B C30B C31B C32B 179.3(3) . . . . ?
N8B C36B C37B C38B 179.3(3) . . . . ?
C23B N3B C20B C19B 10.5(4) . . . . ?
C23B N3B C20B C15B -169.2(2) . . . . ?
C23B C22B C21B C19B 7.1(4) . . . . ?
C22B C21B C19B C20B -2.1(4) . . . . ?
C22B C21B C19B C18B 177.7(3) . . . . ?
C21B C19B C20B N3B -6.7(4) . . . . ?
C21B C19B C20B C15B 173.0(3) . . . . ?
C21B C19B C18B C17B -179.3(3) . . . . ?
C19B C20B C15B C16B 8.7(4) . . . . ?
C19B C20B C15B C14B -162.8(3) . . . . ?
C19B C18B C17B C16B 3.8(5) . . . . ?
C20B N3B C23B C22B -5.5(4) . . . . ?
C20B C19B C18B C17B 0.5(5) . . . . ?
C20B C15B C14B N2B -38.4(4) . . . . ?
C20B C15B C14B C13B 139.1(3) . . . . ?
C18B C19B C20B N3B 173.4(3) . . . . ?
C18B C19B C20B C15B -6.8(4) . . . . ?
C18B C17B C16B C15B -1.8(5) . . . . ?
C17B C16B C15B C20B -4.4(5) . . . . ?
C17B C16B C15B C14B 167.4(3) . . . . ?
C16B C15B C14B N2B 150.3(3) . . . . ?
C16B C15B C14B C13B -32.2(4) . . . . ?
C15B C14B C13B C12B -179.1(3) . . . . ?
C14B N2B C10B C11B 0.6(4) . . . . ?
C14B N2B C10B C9B 177.2(3) . . . . ?
C14B C13B C12B C11B 0.9(5) . . . . ?
C13B C12B C11B C10B 0.4(5) . . . . ?
C12B C11B C10B N2B -1.2(5) . . . . ?
C12B C11B C10B C9B -177.9(3) . . . . ?
C11B C10B C9B C8B -31.0(4) . . . . ?
C11B C10B C9B C5B 140.1(3) . . . . ?
C10B N2B C14B C15B 178.2(3) . . . . ?
C10B N2B C14B C13B 0.7(4) . . . . ?
C10B C9B C8B C7B 167.2(3) . . . . ?
C10B C9B C5B N1B 21.3(5) . . . . ?
C10B C9B C5B C4B -160.4(3) . . . . ?
C9B C8B C7B C6B -3.5(6) . . . . ?
C8B C9B C5B N1B -167.4(3) . . . . ?
C8B C9B C5B C4B 10.9(5) . . . . ?
C8B C7B C6B C4B 5.0(6) . . . . ?
C7B C6B C4B C5B 1.6(6) . . . . ?
C7B C6B C4B C3B -178.9(4) . . . . ?
C6B C4B C5B N1B 168.7(3) . . . . ?
C6B C4B C5B C9B -9.6(5) . . . . ?
C6B C4B C3B C2B -178.1(4) . . . . ?
C4B C3B C2B C1B 6.5(6) . . . . ?
C5B N1B C1B C2B -3.9(5) . . . . ?
C5B C9B C8B C7B -4.4(5) . . . . ?
C5B C4B C3B C2B 1.5(6) . . . . ?
C3B C4B C5B N1B -10.9(5) . . . . ?
C3B C4B C5B C9B 170.8(3) . . . . ?
C3B C2B C1B N1B -5.6(5) . . . . ?
C1B N1B C5B C9B -169.5(3) . . . . ?
C1B N1B C5B C4B 12.2(4) . . . . ?
C24B N4B C28B N7B -175.5(3) . . . . ?
C24B N4B C28B C27B 5.4(5) . . . . ?
C24B C25B C26B C27B 2.7(6) . . . . ?
C25B C26B C27B C28B -2.0(6) . . . . ?
C26B C27B C28B N4B -2.2(6) . . . . ?
C26B C27B C28B N7B 178.8(4) . . . . ?
C28B N4B C24B C25B -4.7(5) . . . . ?
C28B N7B C30B N5B -53.7(4) . . . . ?
C28B N7B C30B C31B 126.6(3) . . . . ?
C29B N7B C28B N4B -164.1(3) . . . . ?
C29B N7B C28B C27B 14.9(5) . . . . ?
C29B N7B C30B N5B 154.9(3) . . . . ?
C29B N7B C30B C31B -24.8(4) . . . . ?
C30B N5B C34B N8B -179.0(3) . . . . ?
C30B N5B C34B C33B -0.5(4) . . . . ?
C30B N7B C28B N4B 44.6(4) . . . . ?
C30B N7B C28B C27B -136.4(3) . . . . ?
C30B C31B C32B C33B -0.6(5) . . . . ?
C31B C32B C33B C34B 1.0(5) . . . . ?
C32B C33B C34B N5B -0.5(5) . . . . ?
C32B C33B C34B N8B 178.0(3) . . . . ?
C34B N5B C30B N7B -178.7(3) . . . . ?
C34B N5B C30B C31B 1.0(4) . . . . ?
C34B N8B C36B N6B 39.8(4) . . . . ?
C34B N8B C36B C37B -142.2(3) . . . . ?
C35B N8B C34B N5B 154.8(3) . . . . ?
C35B N8B C34B C33B -23.7(4) . . . . ?
C35B N8B C36B N6B -164.8(3) . . . . ?
C35B N8B C36B C37B 13.2(4) . . . . ?
C36B N6B C40B C39B -6.0(4) . . . . ?
C36B N8B C34B N5B -49.4(4) . . . . ?
C36B N8B C34B C33B 132.1(3) . . . . ?
C36B C37B C38B C39B -2.1(5) . . . . ?
C37B C38B C39B C40B 2.9(5) . . . . ?
C38B C39B C40B N6B 1.2(5) . . . . ?
C40B N6B C36B N8B -175.3(2) . . . . ?
C40B N6B C36B C37B 6.7(4) . . . . ?

loop_
_exptl_oxdiff_crystal_face_indexfrac_h
_exptl_oxdiff_crystal_face_indexfrac_k
_exptl_oxdiff_crystal_face_indexfrac_l
_exptl_oxdiff_crystal_face_x
_exptl_oxdiff_crystal_face_y
_exptl_oxdiff_crystal_face_z
-0.0008 -0.0009 -0.9996 0.0607 -0.0028 -0.0439
0.0008 0.0009 0.9996 -0.0607 0.0028 0.0439
-0.9999 0.0004 -0.0000 0.0091 -0.0705 0.0162
0.9999 -0.0004 0.0000 -0.0091 0.0705 -0.0162
0.0002 -1.9996 1.0027 0.0168 0.0370 0.1489
-0.0002 1.9996 -1.0027 -0.0168 -0.0370 -0.1489
1.9995 -1.0011 0.0016 0.0205 0.1580 0.0202
